data_7023685
loop_
_publ_author_name
'Murakami, Rina'
'Ishida, Takayuki'
'Yoshii, Shunsuke'
'Nojiri, Hiroyuki'

_publ_section_title
;
 Single-molecule magnet [Tb(hfac)3(2pyNO)] (2pyNO = t-butyl 2-pyridyl
 nitroxide) with a relatively high barrier of magnetization reversal.
;
_journal_issue 38
_journal_name_full 'Dalton transactions (Cambridge, England : 2003)'
_journal_page_first 13968
_journal_page_last 13973
_journal_paper_doi 10.1039/c3dt51784e
_journal_volume 42
_journal_year 2013
_chemical_formula_moiety 'C24 H16 F18 N2 O7 Tb'
_chemical_formula_sum 'C24 H16 F18 N2 O7 Tb'
_chemical_formula_weight 945.32
_chemical_melting_point 376
_space_group_IT_number 2
_symmetry_cell_setting triclinic
_symmetry_Int_Tables_number 2
_symmetry_space_group_name_Hall '-P 1'
_symmetry_space_group_name_H-M 'P -1'
_atom_sites_solution_hydrogens geom
_atom_sites_solution_primary direct
_atom_sites_solution_secondary difmap
_cell_angle_alpha 73.068(11)
_cell_angle_beta 87.907(12)
_cell_angle_gamma 88.390(12)
_cell_formula_units_Z 4
_cell_length_a 9.491(3)
_cell_length_b 15.518(5)
_cell_length_c 22.240(5)
_cell_measurement_reflns_used 28942
_cell_measurement_temperature 100.
_cell_measurement_theta_max 27.79
_cell_measurement_theta_min 3.00
_cell_volume 3130.9(16)
_computing_cell_refinement PROCESS-AUTO
_computing_data_collection PROCESS-AUTO
_computing_data_reduction PROCESS-AUTO
_computing_molecular_graphics 'CrystalStructure 4.0'
_computing_publication_material 'CrystalStructure 4.0 (Rigaku, 2010)'
_computing_structure_refinement 'CRYSTALS (Carruthers, et al., 1999)'
_computing_structure_solution 'Il Milione (Burla, et al., 2007)'
_diffrn_ambient_temperature 100.
_diffrn_detector_area_resol_mean 29.412
_diffrn_measured_fraction_theta_full 0.986
_diffrn_measured_fraction_theta_max 0.986
_diffrn_measurement_device_type 'Rigaku Saturn70'
_diffrn_measurement_method \w
_diffrn_radiation_type 'Mo K\a'
_diffrn_radiation_wavelength 0.71073
_diffrn_reflns_av_R_equivalents 0.1120
_diffrn_reflns_limit_h_max 12
_diffrn_reflns_limit_h_min -12
_diffrn_reflns_limit_k_max 20
_diffrn_reflns_limit_k_min -20
_diffrn_reflns_limit_l_max 28
_diffrn_reflns_limit_l_min -25
_diffrn_reflns_number 43935
_diffrn_reflns_theta_full 27.49
_diffrn_reflns_theta_max 27.48
_diffrn_standards_number 0
_exptl_absorpt_coefficient_mu 2.411
_exptl_absorpt_correction_T_max 0.617
_exptl_absorpt_correction_T_min 0.430
_exptl_absorpt_correction_type multi-scan
_exptl_absorpt_process_details 'REQAB (Rigaku, 1998)'
_exptl_crystal_colour orange
_exptl_crystal_density_diffrn 2.005
_exptl_crystal_density_method 'not measured'
_exptl_crystal_description platelet
_exptl_crystal_F_000 1868.00
_exptl_crystal_size_max 0.115
_exptl_crystal_size_mid 0.085
_exptl_crystal_size_min 0.014
_refine_diff_density_max 3.330
_refine_diff_density_min -4.050
_refine_ls_extinction_method none
_refine_ls_goodness_of_fit_ref 1.024
_refine_ls_hydrogen_treatment constr
_refine_ls_number_parameters 969
_refine_ls_number_reflns 14149
_refine_ls_R_factor_gt 0.0480
_refine_ls_shift/su_max 0.000
_refine_ls_structure_factor_coef Fsqd
_refine_ls_weighting_details 'w = 1/[0.6000\s(Fo^2^)]/(4Fo^2^)'
_refine_ls_weighting_scheme calc
_refine_ls_wR_factor_ref 0.0962
_reflns_number_gt 6808
_reflns_number_total 14149
_reflns_threshold_expression F^2^>2.0\s(F^2^)
_cod_data_source_file c3dt51784e.txt
_cod_data_source_block '[Tb(hfac)3(2pyNO)]'
_cod_original_cell_volume 3131.0(14)
_cod_database_code 7023685

loop_
_symmetry_equiv_pos_site_id
_symmetry_equiv_pos_as_xyz
1 +X,+Y,+Z
2 -X,-Y,-Z

loop_
_atom_site_label
_atom_site_type_symbol
_atom_site_fract_x
_atom_site_fract_y
_atom_site_fract_z
_atom_site_U_iso_or_equiv
_atom_site_adp_type
_atom_site_occupancy
_atom_site_symmetry_multiplicity
_atom_site_calc_flag
_atom_site_refinement_flags
Tb1 Tb 0.01643(3) 0.27122(2) 0.26628(2) 0.01949(11) Uani 1.0 2 d .
Tb2 Tb 0.46417(3) 0.76707(2) 0.23852(2) 0.01958(11) Uani 1.0 2 d .
F1 F 0.3347(5) 0.2823(3) 0.09541(18) 0.0342(13) Uani 1.0 2 d .
F2 F 0.4268(5) 0.4121(3) 0.0749(2) 0.0487(15) Uani 1.0 2 d .
F3 F 0.4969(4) 0.3047(3) 0.1537(2) 0.0407(14) Uani 1.0 2 d .
F4 F -0.0528(5) 0.5959(3) 0.1580(2) 0.0359(14) Uani 1.0 2 d .
F5 F 0.1626(4) 0.6348(3) 0.13216(19) 0.0371(13) Uani 1.0 2 d .
F6 F 0.0874(5) 0.6073(3) 0.22824(19) 0.0381(14) Uani 1.0 2 d .
F7 F -0.4818(5) 0.3911(4) 0.2574(2) 0.0584(17) Uani 1.0 2 d .
F8 F -0.4239(5) 0.3903(4) 0.3489(3) 0.0519(17) Uani 1.0 2 d .
F9 F -0.5687(5) 0.2955(3) 0.3370(3) 0.0688(18) Uani 1.0 2 d .
F10 F -0.2524(5) -0.0221(3) 0.3302(3) 0.0479(16) Uani 1.0 2 d .
F11 F -0.1425(5) -0.0126(3) 0.4099(2) 0.0407(14) Uani 1.0 2 d .
F12 F -0.3665(5) 0.0057(3) 0.4083(3) 0.0625(17) Uani 1.0 2 d .
F13 F 0.0070(4) 0.3450(3) 0.47736(18) 0.0317(13) Uani 1.0 2 d .
F14 F -0.1879(4) 0.2943(3) 0.45713(18) 0.0389(14) Uani 1.0 2 d .
F15 F -0.0524(5) 0.2092(3) 0.52681(17) 0.0381(13) Uani 1.0 2 d .
F16 F 0.3690(5) 0.0609(3) 0.4440(2) 0.0458(15) Uani 1.0 2 d .
F17 F 0.1897(5) -0.0218(3) 0.4508(3) 0.0512(15) Uani 1.0 2 d .
F18 F 0.3151(5) 0.0156(3) 0.3660(2) 0.0499(16) Uani 1.0 2 d .
F19 F 0.1552(5) 0.5192(3) 0.4329(2) 0.0450(14) Uani 1.0 2 d .
F20 F 0.3611(5) 0.4918(3) 0.4012(2) 0.0410(14) Uani 1.0 2 d .
F21 F 0.1832(6) 0.4750(3) 0.3507(3) 0.0578(17) Uani 1.0 2 d .
F22 F -0.0820(4) 0.7947(3) 0.3527(2) 0.0387(13) Uani 1.0 2 d .
F23 F 0.0650(5) 0.9027(3) 0.3352(2) 0.0363(14) Uani 1.0 2 d .
F24 F -0.0351(5) 0.8742(3) 0.2582(2) 0.0438(15) Uani 1.0 2 d .
F25 F 0.4979(5) 1.0781(3) 0.2457(2) 0.0430(14) Uani 1.0 2 d .
F26 F 0.6855(5) 1.1186(3) 0.1908(3) 0.0480(16) Uani 1.0 2 d .
F27 F 0.4915(5) 1.1159(3) 0.1451(3) 0.0488(16) Uani 1.0 2 d .
F28 F 0.9144(5) 0.9358(3) 0.0731(3) 0.0628(17) Uani 1.0 2 d .
F29 F 0.8280(5) 0.8118(4) 0.0731(3) 0.0673(19) Uani 1.0 2 d .
F30 F 0.9699(5) 0.8147(4) 0.1433(3) 0.0629(18) Uani 1.0 2 d .
F31 F 0.3661(4) 0.9860(3) 0.03814(18) 0.0327(13) Uani 1.0 2 d .
F32 F 0.3866(4) 0.9026(3) -0.02406(17) 0.0323(12) Uani 1.0 2 d .
F33 F 0.1966(4) 0.8996(3) 0.03293(18) 0.0359(13) Uani 1.0 2 d .
F34 F 0.6018(6) 0.5329(3) 0.1431(2) 0.0583(18) Uani 1.0 2 d .
F35 F 0.5062(5) 0.5854(3) 0.0552(2) 0.0472(15) Uani 1.0 2 d .
F36 F 0.7046(5) 0.6320(3) 0.0694(3) 0.0640(18) Uani 1.0 2 d .
O1 O -0.0743(5) 0.3210(3) 0.1646(3) 0.0280(15) Uani 1.0 2 d .
O2 O 0.2280(5) 0.3012(3) 0.2079(3) 0.0270(15) Uani 1.0 2 d .
O3 O 0.0469(5) 0.4300(3) 0.2342(2) 0.0215(14) Uani 1.0 2 d .
O4 O -0.2221(5) 0.3138(3) 0.2802(2) 0.0255(14) Uani 1.0 2 d .
O5 O -0.1073(5) 0.1408(3) 0.3162(2) 0.0229(14) Uani 1.0 2 d .
O6 O 0.0067(5) 0.2950(3) 0.3646(2) 0.0221(14) Uani 1.0 2 d .
O7 O 0.1765(5) 0.1659(3) 0.3306(3) 0.0239(14) Uani 1.0 2 d .
O8 O 0.4976(5) 0.7784(4) 0.3404(3) 0.0284(15) Uani 1.0 2 d .
O9 O 0.2351(5) 0.8104(3) 0.2668(2) 0.0220(14) Uani 1.0 2 d .
O10 O 0.3516(5) 0.6375(3) 0.3024(2) 0.0244(14) Uani 1.0 2 d .
O11 O 0.5088(5) 0.9200(3) 0.2254(2) 0.0228(14) Uani 1.0 2 d .
O12 O 0.6759(5) 0.8022(3) 0.1801(2) 0.0260(15) Uani 1.0 2 d .
O13 O 0.3685(5) 0.8393(3) 0.1402(2) 0.0241(14) Uani 1.0 2 d .
O14 O 0.4933(5) 0.6653(3) 0.1777(2) 0.0227(14) Uani 1.0 2 d .
N1 N 0.0479(6) 0.1665(4) 0.1974(3) 0.0221(17) Uani 1.0 2 d .
N2 N -0.0599(6) 0.2823(4) 0.1211(3) 0.0243(18) Uani 1.0 2 d .
N3 N 0.6495(6) 0.6651(4) 0.3039(3) 0.0229(17) Uani 1.0 2 d .
N4 N 0.5645(6) 0.7189(4) 0.3840(3) 0.0208(17) Uani 1.0 2 d .
C1 C 0.1178(8) 0.0879(5) 0.2147(4) 0.032(3) Uani 1.0 2 d .
C2 C 0.1519(8) 0.0367(5) 0.1750(4) 0.032(3) Uani 1.0 2 d .
C3 C 0.1154(8) 0.0681(5) 0.1137(4) 0.030(3) Uani 1.0 2 d .
C4 C 0.0434(7) 0.1485(5) 0.0936(4) 0.025(2) Uani 1.0 2 d .
C5 C 0.0118(7) 0.1969(5) 0.1353(4) 0.021(2) Uani 1.0 2 d .
C6 C -0.1145(7) 0.3337(5) 0.0573(4) 0.025(2) Uani 1.0 2 d .
C7 C -0.2258(8) 0.2768(5) 0.0377(4) 0.034(3) Uani 1.0 2 d .
C8 C 0.0067(8) 0.3612(5) 0.0107(4) 0.035(3) Uani 1.0 2 d .
C9 C -0.1893(8) 0.4183(5) 0.0653(4) 0.030(3) Uani 1.0 2 d .
C10 C 0.3831(8) 0.3426(6) 0.1212(4) 0.033(3) Uani 1.0 2 d .
C11 C 0.2674(7) 0.3680(6) 0.1648(4) 0.023(3) Uani 1.0 2 d .
C12 C 0.2233(7) 0.4557(5) 0.1524(3) 0.021(2) Uani 1.0 2 d .
C13 C 0.1186(7) 0.4804(5) 0.1898(3) 0.020(2) Uani 1.0 2 d .
C14 C 0.0789(7) 0.5801(5) 0.1770(4) 0.022(2) Uani 1.0 2 d .
C15 C -0.4510(8) 0.3374(5) 0.3128(4) 0.028(3) Uani 1.0 2 d .
C16 C -0.3259(7) 0.2745(5) 0.3109(3) 0.021(2) Uani 1.0 2 d .
C17 C -0.3391(7) 0.1832(5) 0.3414(3) 0.024(2) Uani 1.0 2 d .
C18 C -0.2289(8) 0.1240(5) 0.3410(3) 0.026(3) Uani 1.0 2 d .
C19 C -0.2505(8) 0.0233(6) 0.3727(4) 0.036(3) Uani 1.0 2 d .
C20 C -0.0502(8) 0.2707(5) 0.4703(4) 0.029(3) Uani 1.0 2 d .
C21 C 0.0203(7) 0.2405(5) 0.4182(4) 0.023(3) Uani 1.0 2 d .
C22 C 0.0926(7) 0.1606(5) 0.4335(4) 0.022(2) Uani 1.0 2 d .
C23 C 0.1687(7) 0.1292(5) 0.3885(4) 0.022(2) Uani 1.0 2 d .
C24 C 0.2595(7) 0.0449(5) 0.4114(4) 0.027(3) Uani 1.0 2 d .
C25 C 0.7307(7) 0.6063(5) 0.2841(4) 0.031(3) Uani 1.0 2 d .
C26 C 0.8135(8) 0.5397(5) 0.3215(4) 0.030(3) Uani 1.0 2 d .
C27 C 0.8110(8) 0.5322(5) 0.3836(4) 0.029(3) Uani 1.0 2 d .
C28 C 0.7312(7) 0.5885(5) 0.4077(4) 0.023(2) Uani 1.0 2 d .
C29 C 0.6509(7) 0.6550(5) 0.3662(4) 0.022(2) Uani 1.0 2 d .
C30 C 0.5338(7) 0.7239(5) 0.4500(3) 0.023(2) Uani 1.0 2 d .
C31 C 0.4611(8) 0.6384(5) 0.4877(4) 0.029(3) Uani 1.0 2 d .
C32 C 0.6724(7) 0.7408(6) 0.4792(4) 0.033(3) Uani 1.0 2 d .
C33 C 0.4357(7) 0.8066(5) 0.4467(4) 0.027(3) Uani 1.0 2 d .
C34 C 0.2327(8) 0.5268(5) 0.3817(4) 0.029(3) Uani 1.0 2 d .
C35 C 0.2463(8) 0.6240(5) 0.3402(3) 0.022(2) Uani 1.0 2 d .
C36 C 0.1458(8) 0.6855(5) 0.3460(3) 0.025(2) Uani 1.0 2 d .
C37 C 0.1467(7) 0.7746(5) 0.3071(3) 0.020(2) Uani 1.0 2 d .
C38 C 0.0205(8) 0.8353(5) 0.3138(4) 0.025(3) Uani 1.0 2 d .
C39 C 0.5669(8) 1.0716(6) 0.1953(4) 0.033(3) Uani 1.0 2 d .
C40 C 0.5949(8) 0.9742(5) 0.1941(3) 0.023(2) Uani 1.0 2 d .
C41 C 0.7087(7) 0.9576(5) 0.1571(3) 0.021(2) Uani 1.0 2 d .
C42 C 0.7393(7) 0.8729(5) 0.1528(3) 0.018(2) Uani 1.0 2 d .
C43 C 0.8639(8) 0.8591(5) 0.1100(4) 0.030(3) Uani 1.0 2 d .
C44 C 0.3385(7) 0.9043(5) 0.0332(4) 0.026(3) Uani 1.0 2 d .
C45 C 0.3994(7) 0.8303(5) 0.0864(4) 0.020(2) Uani 1.0 2 d .
C46 C 0.4720(7) 0.7593(5) 0.0732(4) 0.024(3) Uani 1.0 2 d .
C47 C 0.5117(7) 0.6824(5) 0.1200(4) 0.021(2) Uani 1.0 2 d .
C48 C 0.5829(8) 0.6061(5) 0.0976(4) 0.023(2) Uani 1.0 2 d .
H1 H 0.1455 0.0666 0.2562 0.0357 Uiso 1.0 2 calc R
H2 H 0.1988 -0.0185 0.1898 0.0391 Uiso 1.0 2 calc R
H3 H 0.1394 0.0353 0.0858 0.0403 Uiso 1.0 2 calc R
H4 H 0.0158 0.1697 0.0521 0.0321 Uiso 1.0 2 calc R
H5 H -0.1816 0.2224 0.0334 0.0426 Uiso 1.0 2 calc R
H6 H -0.2996 0.2620 0.0695 0.0426 Uiso 1.0 2 calc R
H7 H -0.2650 0.3103 -0.0016 0.0427 Uiso 1.0 2 calc R
H8 H 0.0570 0.3083 0.0071 0.0418 Uiso 1.0 2 calc R
H9 H -0.0288 0.3941 -0.0296 0.0418 Uiso 1.0 2 calc R
H10 H 0.0692 0.3986 0.0246 0.0418 Uiso 1.0 2 calc R
H11 H -0.2245 0.4539 0.0256 0.0365 Uiso 1.0 2 calc R
H12 H -0.2665 0.4009 0.0951 0.0365 Uiso 1.0 2 calc R
H13 H -0.1244 0.4532 0.0803 0.0365 Uiso 1.0 2 calc R
H14 H 0.2634 0.4993 0.1186 0.0256 Uiso 1.0 2 calc R
H15 H -0.4233 0.1618 0.3625 0.0280 Uiso 1.0 2 calc R
H16 H 0.0920 0.1253 0.4753 0.0269 Uiso 1.0 2 calc R
H17 H 0.7304 0.6104 0.2415 0.0358 Uiso 1.0 2 calc R
H18 H 0.8694 0.5015 0.3050 0.0373 Uiso 1.0 2 calc R
H19 H 0.8649 0.4872 0.4104 0.0329 Uiso 1.0 2 calc R
H20 H 0.7304 0.5834 0.4504 0.0264 Uiso 1.0 2 calc R
H21 H 0.5216 0.5873 0.4889 0.0351 Uiso 1.0 2 calc R
H22 H 0.4412 0.6410 0.5297 0.0351 Uiso 1.0 2 calc R
H23 H 0.3745 0.6326 0.4683 0.0353 Uiso 1.0 2 calc R
H24 H 0.7114 0.7967 0.4543 0.0423 Uiso 1.0 2 calc R
H25 H 0.6527 0.7437 0.5212 0.0424 Uiso 1.0 2 calc R
H26 H 0.7389 0.6926 0.4803 0.0423 Uiso 1.0 2 calc R
H27 H 0.3495 0.7999 0.4274 0.0337 Uiso 1.0 2 calc R
H28 H 0.4152 0.8103 0.4885 0.0338 Uiso 1.0 2 calc R
H29 H 0.4811 0.8606 0.4223 0.0338 Uiso 1.0 2 calc R
H30 H 0.0744 0.6679 0.3766 0.0290 Uiso 1.0 2 calc R
H31 H 0.7645 1.0052 0.1345 0.0240 Uiso 1.0 2 calc R
H32 H 0.4967 0.7639 0.0315 0.0302 Uiso 1.0 2 calc R

loop_
_atom_site_aniso_label
_atom_site_aniso_U_11
_atom_site_aniso_U_22
_atom_site_aniso_U_33
_atom_site_aniso_U_12
_atom_site_aniso_U_13
_atom_site_aniso_U_23
Tb1 0.0215(2) 0.0208(3) 0.0151(2) -0.00011(16) -0.00104(15) -0.00361(16)
Tb2 0.0224(2) 0.0212(3) 0.0142(2) 0.00113(16) -0.00129(15) -0.00379(16)
F1 0.044(3) 0.036(3) 0.028(3) -0.003(2) -0.000(2) -0.017(2)
F2 0.065(4) 0.035(3) 0.043(3) -0.009(3) 0.028(3) -0.008(3)
F3 0.020(3) 0.057(3) 0.052(3) 0.004(3) -0.003(3) -0.026(3)
F4 0.031(3) 0.035(3) 0.040(3) 0.004(2) -0.016(2) -0.008(2)
F5 0.039(3) 0.028(3) 0.038(3) -0.004(2) 0.005(2) -0.000(2)
F6 0.064(3) 0.030(3) 0.024(3) 0.002(3) -0.012(3) -0.014(2)
F7 0.056(4) 0.084(4) 0.029(3) 0.045(3) -0.015(3) -0.009(3)
F8 0.039(3) 0.079(4) 0.056(4) 0.015(3) -0.014(3) -0.049(3)
F9 0.028(3) 0.040(3) 0.128(5) 0.008(3) 0.011(3) -0.010(3)
F10 0.060(3) 0.029(3) 0.059(4) 0.004(3) -0.022(3) -0.018(3)
F11 0.041(3) 0.042(3) 0.032(3) -0.004(3) -0.007(3) 0.001(3)
F12 0.036(3) 0.033(3) 0.099(5) -0.002(3) 0.031(3) 0.008(3)
F13 0.039(3) 0.033(3) 0.027(3) 0.001(2) -0.009(2) -0.014(2)
F14 0.024(3) 0.068(4) 0.027(3) 0.006(3) -0.0046(19) -0.018(3)
F15 0.056(3) 0.040(3) 0.014(3) 0.006(3) -0.002(2) -0.003(2)
F16 0.032(3) 0.059(4) 0.047(3) 0.017(3) -0.020(3) -0.016(3)
F17 0.050(3) 0.032(3) 0.056(4) 0.006(3) 0.001(3) 0.009(3)
F18 0.067(4) 0.052(3) 0.032(3) 0.038(3) -0.009(3) -0.016(3)
F19 0.041(3) 0.045(3) 0.035(3) -0.004(3) 0.009(3) 0.009(3)
F20 0.040(3) 0.035(3) 0.037(3) 0.005(3) -0.012(3) 0.007(2)
F21 0.098(4) 0.032(3) 0.044(3) -0.019(3) -0.038(3) -0.006(3)
F22 0.027(3) 0.040(3) 0.045(3) 0.002(2) 0.008(3) -0.008(3)
F23 0.037(3) 0.037(3) 0.040(3) 0.000(2) -0.004(2) -0.018(3)
F24 0.034(3) 0.068(4) 0.026(3) 0.021(3) -0.009(2) -0.010(3)
F25 0.061(3) 0.037(3) 0.035(3) -0.010(3) 0.010(3) -0.016(3)
F26 0.037(3) 0.034(3) 0.077(4) -0.013(3) 0.006(3) -0.023(3)
F27 0.070(4) 0.035(3) 0.043(3) 0.020(3) -0.020(3) -0.012(3)
F28 0.059(4) 0.039(3) 0.078(4) -0.008(3) 0.045(3) -0.001(3)
F29 0.056(4) 0.106(5) 0.064(4) -0.036(3) 0.029(3) -0.063(4)
F30 0.046(3) 0.096(5) 0.042(3) 0.034(3) -0.003(3) -0.015(3)
F31 0.045(3) 0.028(3) 0.026(3) 0.000(2) -0.004(2) -0.009(2)
F32 0.041(3) 0.040(3) 0.014(3) 0.006(2) -0.0045(19) -0.0067(19)
F33 0.027(3) 0.049(3) 0.031(3) 0.008(2) -0.0116(19) -0.009(2)
F34 0.106(5) 0.039(4) 0.030(3) 0.030(3) -0.009(3) -0.012(3)
F35 0.063(3) 0.044(3) 0.048(3) 0.011(3) -0.024(3) -0.034(3)
F36 0.039(3) 0.052(4) 0.112(5) 0.001(3) 0.025(3) -0.044(4)
O1 0.040(3) 0.031(3) 0.017(3) -0.002(3) -0.003(3) -0.012(3)
O2 0.026(3) 0.029(3) 0.025(3) -0.004(3) 0.004(3) -0.007(3)
O3 0.026(3) 0.019(3) 0.022(3) -0.003(2) -0.006(3) -0.009(3)
O4 0.026(3) 0.022(3) 0.026(3) 0.003(3) -0.002(3) -0.002(3)
O5 0.029(3) 0.025(3) 0.016(3) -0.000(3) -0.002(3) -0.009(3)
O6 0.020(3) 0.028(3) 0.014(3) 0.001(3) -0.007(2) -0.000(3)
O7 0.019(3) 0.024(3) 0.025(3) 0.001(2) -0.003(3) -0.001(3)
O8 0.022(3) 0.036(4) 0.023(3) 0.003(3) -0.007(3) -0.001(3)
O9 0.025(3) 0.024(3) 0.016(3) 0.004(3) -0.002(3) -0.003(3)
O10 0.029(3) 0.024(3) 0.020(3) 0.002(3) -0.001(3) -0.006(3)
O11 0.031(3) 0.020(3) 0.016(3) -0.003(3) 0.001(3) -0.003(3)
O12 0.032(3) 0.023(3) 0.021(3) 0.002(3) -0.005(3) -0.005(3)
O13 0.020(3) 0.039(4) 0.013(3) 0.001(3) -0.011(2) -0.006(3)
O14 0.021(3) 0.026(3) 0.020(3) 0.000(2) -0.006(2) -0.006(3)
N1 0.027(4) 0.014(4) 0.024(4) -0.003(3) -0.002(3) -0.003(3)
N2 0.032(4) 0.026(4) 0.015(4) -0.010(3) -0.006(3) -0.006(3)
N3 0.017(3) 0.026(4) 0.027(4) 0.006(3) 0.003(3) -0.010(3)
N4 0.021(4) 0.018(4) 0.025(4) -0.004(3) -0.005(3) -0.008(3)
C1 0.033(5) 0.018(5) 0.038(5) 0.000(4) 0.003(4) -0.000(4)
C2 0.031(5) 0.021(5) 0.045(6) 0.008(4) 0.004(4) -0.012(4)
C3 0.030(5) 0.032(5) 0.039(5) -0.001(4) -0.004(4) -0.028(4)
C4 0.026(4) 0.037(5) 0.018(4) -0.004(4) -0.005(4) -0.013(4)
C5 0.018(4) 0.019(5) 0.030(5) 0.001(3) -0.001(4) -0.014(4)
C6 0.022(4) 0.032(5) 0.019(4) 0.001(4) -0.003(4) -0.005(4)
C7 0.030(5) 0.044(6) 0.032(5) -0.000(4) -0.012(4) -0.018(4)
C8 0.042(5) 0.038(5) 0.024(5) -0.006(4) -0.002(4) -0.007(4)
C9 0.052(5) 0.022(5) 0.017(4) 0.007(4) -0.013(4) -0.008(4)
C10 0.032(5) 0.035(5) 0.032(5) -0.010(4) 0.006(4) -0.009(5)
C11 0.020(4) 0.037(5) 0.015(4) -0.018(4) 0.000(3) -0.010(4)
C12 0.026(4) 0.023(5) 0.015(4) -0.003(4) -0.001(3) -0.006(4)
C13 0.026(4) 0.028(5) 0.008(4) -0.002(4) -0.010(3) -0.006(4)
C14 0.022(4) 0.026(5) 0.018(4) 0.009(4) -0.006(4) -0.004(4)
C15 0.023(5) 0.032(5) 0.024(5) -0.005(4) -0.000(4) -0.000(4)
C16 0.013(4) 0.032(5) 0.017(4) 0.001(4) -0.008(3) -0.006(4)
C17 0.014(4) 0.033(5) 0.023(4) -0.009(4) 0.002(3) -0.006(4)
C18 0.032(5) 0.032(5) 0.011(4) -0.008(4) -0.004(4) -0.002(4)
C19 0.024(5) 0.047(6) 0.040(6) 0.005(4) 0.012(4) -0.019(5)
C20 0.027(5) 0.035(5) 0.019(5) 0.003(4) -0.007(4) -0.000(4)
C21 0.020(4) 0.028(5) 0.025(5) -0.014(4) -0.004(4) -0.010(4)
C22 0.026(4) 0.026(5) 0.015(4) 0.004(4) -0.009(3) -0.008(4)
C23 0.017(4) 0.023(5) 0.022(5) -0.008(4) -0.008(3) -0.001(4)
C24 0.016(4) 0.041(5) 0.024(5) 0.005(4) -0.007(4) -0.009(4)
C25 0.023(4) 0.038(5) 0.029(5) -0.008(4) -0.007(4) -0.003(4)
C26 0.026(4) 0.030(5) 0.036(5) 0.006(4) -0.006(4) -0.012(4)
C27 0.032(5) 0.027(5) 0.024(5) 0.001(4) -0.012(4) -0.001(4)
C28 0.017(4) 0.033(5) 0.016(4) 0.006(4) -0.009(3) -0.004(4)
C29 0.014(4) 0.027(5) 0.025(5) -0.004(4) 0.001(4) -0.011(4)
C30 0.021(4) 0.033(5) 0.018(4) -0.007(4) -0.005(3) -0.010(4)
C31 0.033(5) 0.035(5) 0.020(4) 0.002(4) -0.012(4) -0.007(4)
C32 0.021(4) 0.054(6) 0.031(5) -0.004(4) -0.006(4) -0.020(4)
C33 0.029(4) 0.031(5) 0.024(5) 0.001(4) -0.004(4) -0.014(4)
C34 0.026(5) 0.027(5) 0.026(5) 0.001(4) -0.004(4) 0.006(4)
C35 0.027(4) 0.029(5) 0.010(4) -0.012(4) -0.004(4) -0.003(4)
C36 0.023(4) 0.035(5) 0.014(4) -0.007(4) -0.005(3) -0.004(4)
C37 0.026(4) 0.032(5) 0.007(4) -0.002(4) -0.004(3) -0.002(4)
C38 0.030(5) 0.030(5) 0.016(4) -0.001(4) 0.002(4) -0.008(4)
C39 0.029(5) 0.041(6) 0.023(5) 0.007(4) -0.010(4) 0.000(4)
C40 0.035(5) 0.019(5) 0.013(4) 0.003(4) -0.013(4) -0.002(4)
C41 0.019(4) 0.026(5) 0.015(4) -0.008(4) -0.004(3) 0.001(4)
C42 0.019(4) 0.024(5) 0.012(4) 0.000(4) -0.009(3) -0.005(4)
C43 0.031(5) 0.028(5) 0.031(5) -0.004(4) 0.001(4) -0.008(4)
C44 0.023(4) 0.034(5) 0.021(4) -0.003(4) -0.002(4) -0.006(4)
C45 0.012(4) 0.023(5) 0.024(5) -0.000(4) -0.000(3) -0.004(4)
C46 0.022(4) 0.039(5) 0.014(4) -0.003(4) -0.003(3) -0.012(4)
C47 0.019(4) 0.029(5) 0.019(5) 0.002(4) -0.005(3) -0.011(4)
C48 0.028(5) 0.026(5) 0.018(4) -0.003(4) 0.000(4) -0.009(4)

loop_
_atom_type_symbol
_atom_type_description
_atom_type_scat_dispersion_real
_atom_type_scat_dispersion_imag
_atom_type_scat_source
C C 0.003 0.002
;
International Tables for Crystallography
(1992, Vol. C, Tables 4.2.6.8 and 6.1.1.4)
;
H H 0.000 0.000
;
International Tables for Crystallography
(1992, Vol. C, Table 6.1.1.4)
;
F F 0.017 0.010
;
International Tables for Crystallography
(1992, Vol. C, Tables 4.2.6.8 and 6.1.1.4)
;
N N 0.006 0.003
;
International Tables for Crystallography
(1992, Vol. C, Tables 4.2.6.8 and 6.1.1.4)
;
O O 0.011 0.006
;
International Tables for Crystallography
(1992, Vol. C, Tables 4.2.6.8 and 6.1.1.4)
;
Tb Tb -0.172 4.154
;
International Tables for Crystallography
(1992, Vol. C, Tables 4.2.6.8 and 6.1.1.4)
;

loop_
_geom_angle_atom_site_label_1
_geom_angle_atom_site_label_2
_geom_angle_atom_site_label_3
_geom_angle
_geom_angle_publ_flag
O1 Tb1 O2 80.82(16) yes
O1 Tb1 O3 75.23(17) yes
O1 Tb1 O4 74.39(16) yes
O1 Tb1 O5 104.71(16) yes
O1 Tb1 O6 143.77(17) yes
O1 Tb1 O7 143.40(18) yes
O1 Tb1 N1 62.68(17) yes
O2 Tb1 O3 72.16(16) yes
O2 Tb1 O4 148.21(14) yes
O2 Tb1 O5 134.55(17) yes
O2 Tb1 O6 117.65(17) yes
O2 Tb1 O7 77.48(15) yes
O2 Tb1 N1 70.04(18) yes
O3 Tb1 O4 82.39(15) yes
O3 Tb1 O5 153.27(16) yes
O3 Tb1 O6 81.26(16) yes
O3 Tb1 O7 124.03(16) yes
O3 Tb1 N1 126.55(17) yes
O4 Tb1 O5 72.15(15) yes
O4 Tb1 O6 75.51(16) yes
O4 Tb1 O7 133.78(15) yes
O4 Tb1 N1 113.70(18) yes
O5 Tb1 O6 84.55(17) yes
O5 Tb1 O7 72.10(15) yes
O5 Tb1 N1 73.02(17) yes
O6 Tb1 O7 72.83(17) yes
O6 Tb1 N1 150.64(16) yes
O7 Tb1 N1 82.23(18) yes
O8 Tb2 O9 78.12(16) yes
O8 Tb2 O10 77.76(17) yes
O8 Tb2 O11 74.36(16) yes
O8 Tb2 O12 108.50(17) yes
O8 Tb2 O13 144.56(18) yes
O8 Tb2 O14 141.70(16) yes
O8 Tb2 N3 62.40(19) yes
O9 Tb2 O10 71.89(15) yes
O9 Tb2 O11 82.13(15) yes
O9 Tb2 O12 150.09(15) yes
O9 Tb2 O13 77.60(15) yes
O9 Tb2 O14 120.51(16) yes
O9 Tb2 N3 130.78(16) yes
O10 Tb2 O11 145.12(17) yes
O10 Tb2 O12 137.69(16) yes
O10 Tb2 O13 117.91(16) yes
O10 Tb2 O14 77.61(16) yes
O10 Tb2 N3 71.98(16) yes
O11 Tb2 O12 72.24(17) yes
O11 Tb2 O13 77.06(17) yes
O11 Tb2 O14 136.83(15) yes
O11 Tb2 N3 111.60(18) yes
O12 Tb2 O13 81.76(15) yes
O12 Tb2 O14 72.82(17) yes
O12 Tb2 N3 74.60(16) yes
O13 Tb2 O14 73.56(16) yes
O13 Tb2 N3 150.24(18) yes
O14 Tb2 N3 82.25(19) yes
Tb1 O1 N2 127.1(4) yes
Tb1 O2 C11 131.7(5) yes
Tb1 O3 C13 131.5(5) yes
Tb1 O4 C16 134.4(4) yes
Tb1 O5 C18 135.3(5) yes
Tb1 O6 C21 130.3(5) yes
Tb1 O7 C23 128.6(5) yes
Tb2 O8 N4 124.5(5) yes
Tb2 O9 C37 133.9(4) yes
Tb2 O10 C35 134.4(5) yes
Tb2 O11 C40 134.7(5) yes
Tb2 O12 C42 135.5(5) yes
Tb2 O13 C45 130.1(4) yes
Tb2 O14 C47 128.5(5) yes
Tb1 N1 C1 123.7(6) yes
Tb1 N1 C5 119.3(5) yes
C1 N1 C5 116.2(7) yes
O1 N2 C5 118.2(6) yes
O1 N2 C6 116.6(6) yes
C5 N2 C6 125.1(7) yes
Tb2 N3 C25 124.2(5) yes
Tb2 N3 C29 119.2(5) yes
C25 N3 C29 115.3(6) yes
O8 N4 C29 118.2(6) yes
O8 N4 C30 114.9(6) yes
C29 N4 C30 126.8(6) yes
N1 C1 C2 124.1(7) yes
C1 C2 C3 118.8(7) yes
C2 C3 C4 119.4(8) yes
C3 C4 C5 119.4(7) yes
N1 C5 N2 111.9(7) yes
N1 C5 C4 122.1(6) yes
N2 C5 C4 126.0(7) yes
N2 C6 C7 109.4(6) yes
N2 C6 C8 110.0(6) yes
N2 C6 C9 106.7(6) yes
C7 C6 C8 114.0(7) yes
C7 C6 C9 107.6(6) yes
C8 C6 C9 108.9(6) yes
F1 C10 F2 107.3(7) yes
F1 C10 F3 106.7(7) yes
F1 C10 C11 110.4(6) yes
F2 C10 F3 107.4(6) yes
F2 C10 C11 113.4(7) yes
F3 C10 C11 111.3(7) yes
O2 C11 C10 112.0(7) yes
O2 C11 C12 128.9(7) yes
C10 C11 C12 119.1(6) yes
C11 C12 C13 120.5(6) yes
O3 C13 C12 128.1(7) yes
O3 C13 C14 113.1(6) yes
C12 C13 C14 118.8(6) yes
F4 C14 F5 107.2(5) yes
F4 C14 F6 107.0(6) yes
F4 C14 C13 110.8(6) yes
F5 C14 F6 106.5(6) yes
F5 C14 C13 113.0(6) yes
F6 C14 C13 111.9(5) yes
F7 C15 F8 106.6(6) yes
F7 C15 F9 106.4(6) yes
F7 C15 C16 113.2(7) yes
F8 C15 F9 105.5(7) yes
F8 C15 C16 110.5(6) yes
F9 C15 C16 114.1(6) yes
O4 C16 C15 113.3(6) yes
O4 C16 C17 127.9(7) yes
C15 C16 C17 118.7(6) yes
C16 C17 C18 120.7(6) yes
O5 C18 C17 128.4(7) yes
O5 C18 C19 112.7(7) yes
C17 C18 C19 118.8(7) yes
F10 C19 F11 105.5(7) yes
F10 C19 F12 108.6(7) yes
F10 C19 C18 111.0(7) yes
F11 C19 F12 106.7(6) yes
F11 C19 C18 110.8(7) yes
F12 C19 C18 113.7(7) yes
F13 C20 F14 104.8(6) yes
F13 C20 F15 107.1(6) yes
F13 C20 C21 112.6(6) yes
F14 C20 F15 105.9(5) yes
F14 C20 C21 110.5(6) yes
F15 C20 C21 115.2(7) yes
O6 C21 C20 114.1(7) yes
O6 C21 C22 127.6(8) yes
C20 C21 C22 118.2(6) yes
C21 C22 C23 122.3(6) yes
O7 C23 C22 127.1(6) yes
O7 C23 C24 114.7(7) yes
C22 C23 C24 118.1(6) yes
F16 C24 F17 105.7(6) yes
F16 C24 F18 106.3(6) yes
F16 C24 C23 110.2(7) yes
F17 C24 F18 108.2(7) yes
F17 C24 C23 112.2(6) yes
F18 C24 C23 113.7(6) yes
N3 C25 C26 125.3(8) yes
C25 C26 C27 117.2(8) yes
C26 C27 C28 121.4(7) yes
C27 C28 C29 117.8(7) yes
N3 C29 N4 112.5(6) yes
N3 C29 C28 123.1(7) yes
N4 C29 C28 124.4(7) yes
N4 C30 C31 108.9(7) yes
N4 C30 C32 109.5(6) yes
N4 C30 C33 108.6(5) yes
C31 C30 C32 113.3(6) yes
C31 C30 C33 109.8(6) yes
C32 C30 C33 106.5(7) yes
F19 C34 F20 106.0(6) yes
F19 C34 F21 109.5(6) yes
F19 C34 C35 113.4(7) yes
F20 C34 F21 105.9(7) yes
F20 C34 C35 110.2(6) yes
F21 C34 C35 111.5(6) yes
O10 C35 C34 114.5(7) yes
O10 C35 C36 127.0(6) yes
C34 C35 C36 118.5(6) yes
C35 C36 C37 121.8(6) yes
O9 C37 C36 128.0(7) yes
O9 C37 C38 114.9(6) yes
C36 C37 C38 117.1(6) yes
F22 C38 F23 107.1(7) yes
F22 C38 F24 107.8(6) yes
F22 C38 C37 115.2(6) yes
F23 C38 F24 106.5(6) yes
F23 C38 C37 109.2(6) yes
F24 C38 C37 110.7(6) yes
F25 C39 F26 106.7(7) yes
F25 C39 F27 107.9(6) yes
F25 C39 C40 113.9(6) yes
F26 C39 F27 105.6(6) yes
F26 C39 C40 113.0(6) yes
F27 C39 C40 109.4(7) yes
O11 C40 C39 114.1(7) yes
O11 C40 C41 127.9(7) yes
C39 C40 C41 118.0(6) yes
C40 C41 C42 121.5(6) yes
O12 C42 C41 127.1(7) yes
O12 C42 C43 113.8(7) yes
C41 C42 C43 119.1(6) yes
F28 C43 F29 106.7(7) yes
F28 C43 F30 107.2(6) yes
F28 C43 C42 113.1(7) yes
F29 C43 F30 106.5(7) yes
F29 C43 C42 111.7(7) yes
F30 C43 C42 111.4(6) yes
F31 C44 F32 106.8(5) yes
F31 C44 F33 106.2(6) yes
F31 C44 C45 111.7(7) yes
F32 C44 F33 106.5(6) yes
F32 C44 C45 113.9(6) yes
F33 C44 C45 111.3(5) yes
O13 C45 C44 113.4(7) yes
O13 C45 C46 127.3(6) yes
C44 C45 C46 119.2(7) yes
C45 C46 C47 122.2(7) yes
O14 C47 C46 128.6(8) yes
O14 C47 C48 115.1(6) yes
C46 C47 C48 116.2(7) yes
F34 C48 F35 107.4(7) yes
F34 C48 F36 109.1(6) yes
F34 C48 C47 112.8(6) yes
F35 C48 F36 105.7(6) yes
F35 C48 C47 111.1(6) yes
F36 C48 C47 110.5(6) yes
N1 C1 H1 117.847 no
C2 C1 H1 118.061 no
C1 C2 H2 120.541 no
C3 C2 H2 120.685 no
C2 C3 H3 120.280 no
C4 C3 H3 120.327 no
C3 C4 H4 119.994 no
C5 C4 H4 120.571 no
C6 C7 H5 109.159 no
C6 C7 H6 109.283 no
C6 C7 H7 110.058 no
H5 C7 H6 109.437 no
H5 C7 H7 109.449 no
H6 C7 H7 109.440 no
C6 C8 H8 109.280 no
C6 C8 H9 109.470 no
C6 C8 H10 109.742 no
H8 C8 H9 109.446 no
H8 C8 H10 109.445 no
H9 C8 H10 109.443 no
C6 C9 H11 109.780 no
C6 C9 H12 109.036 no
C6 C9 H13 109.686 no
H11 C9 H12 109.442 no
H11 C9 H13 109.441 no
H12 C9 H13 109.442 no
C11 C12 H14 119.704 no
C13 C12 H14 119.806 no
C16 C17 H15 119.729 no
C18 C17 H15 119.589 no
C21 C22 H16 119.096 no
C23 C22 H16 118.626 no
N3 C25 H17 117.554 no
C26 C25 H17 117.184 no
C25 C26 H18 121.569 no
C27 C26 H18 121.265 no
C26 C27 H19 119.304 no
C28 C27 H19 119.302 no
C27 C28 H20 121.036 no
C29 C28 H20 121.157 no
C30 C31 H21 109.496 no
C30 C31 H22 109.438 no
C30 C31 H23 109.563 no
H21 C31 H22 109.446 no
H21 C31 H23 109.439 no
H22 C31 H23 109.445 no
C30 C32 H24 109.329 no
C30 C32 H25 109.402 no
C30 C32 H26 109.769 no
H24 C32 H25 109.449 no
H24 C32 H26 109.440 no
H25 C32 H26 109.438 no
C30 C33 H27 109.280 no
C30 C33 H28 109.374 no
C30 C33 H29 109.842 no
H27 C33 H28 109.450 no
H27 C33 H29 109.438 no
H28 C33 H29 109.443 no
C35 C36 H30 119.095 no
C37 C36 H30 119.126 no
C40 C41 H31 119.362 no
C42 C41 H31 119.178 no
C45 C46 H32 118.697 no
C47 C46 H32 119.093 no

loop_
_geom_bond_atom_site_label_1
_geom_bond_atom_site_label_2
_geom_bond_distance
_geom_bond_publ_flag
Tb1 O1 2.354(5) yes
Tb1 O2 2.333(5) yes
Tb1 O3 2.380(5) yes
Tb1 O4 2.375(5) yes
Tb1 O5 2.331(5) yes
Tb1 O6 2.320(5) yes
Tb1 O7 2.384(5) yes
Tb1 N1 2.543(7) yes
Tb2 O8 2.357(6) yes
Tb2 O9 2.374(5) yes
Tb2 O10 2.355(4) yes
Tb2 O11 2.354(5) yes
Tb2 O12 2.341(5) yes
Tb2 O13 2.350(5) yes
Tb2 O14 2.365(6) yes
Tb2 N3 2.530(6) yes
F1 C10 1.331(11) yes
F2 C10 1.321(8) yes
F3 C10 1.345(9) yes
F4 C14 1.328(8) yes
F5 C14 1.354(8) yes
F6 C14 1.331(10) yes
F7 C15 1.309(8) yes
F8 C15 1.340(11) yes
F9 C15 1.323(8) yes
F10 C19 1.334(12) yes
F11 C19 1.344(9) yes
F12 C19 1.319(9) yes
F13 C20 1.339(10) yes
F14 C20 1.366(8) yes
F15 C20 1.338(7) yes
F16 C24 1.356(9) yes
F17 C24 1.322(8) yes
F18 C24 1.312(10) yes
F19 C34 1.310(9) yes
F20 C34 1.354(8) yes
F21 C34 1.309(10) yes
F22 C38 1.322(8) yes
F23 C38 1.351(10) yes
F24 C38 1.329(8) yes
F25 C39 1.305(10) yes
F26 C39 1.343(9) yes
F27 C39 1.347(9) yes
F28 C43 1.324(9) yes
F29 C43 1.309(12) yes
F30 C43 1.324(9) yes
F31 C44 1.338(10) yes
F32 C44 1.344(9) yes
F33 C44 1.352(8) yes
F34 C48 1.294(8) yes
F35 C48 1.328(10) yes
F36 C48 1.311(8) yes
O1 N2 1.279(9) yes
O2 C11 1.245(8) yes
O3 C13 1.258(7) yes
O4 C16 1.246(8) yes
O5 C18 1.262(9) yes
O6 C21 1.254(8) yes
O7 C23 1.247(8) yes
O8 N4 1.298(7) yes
O9 C37 1.225(8) yes
O10 C35 1.264(8) yes
O11 C40 1.231(8) yes
O12 C42 1.248(8) yes
O13 C45 1.267(9) yes
O14 C47 1.239(9) yes
N1 C1 1.333(9) yes
N1 C5 1.376(10) yes
N2 C5 1.428(9) yes
N2 C6 1.513(9) yes
N3 C25 1.339(10) yes
N3 C29 1.348(10) yes
N4 C29 1.405(10) yes
N4 C30 1.510(10) yes
C1 C2 1.374(13) yes
C2 C3 1.361(11) yes
C3 C4 1.368(10) yes
C4 C5 1.373(12) yes
C6 C7 1.548(12) yes
C6 C8 1.505(10) yes
C6 C9 1.527(11) yes
C10 C11 1.555(11) yes
C11 C12 1.366(11) yes
C12 C13 1.389(10) yes
C13 C14 1.528(10) yes
C15 C16 1.523(10) yes
C16 C17 1.388(10) yes
C17 C18 1.374(11) yes
C18 C19 1.532(11) yes
C20 C21 1.502(12) yes
C21 C22 1.359(10) yes
C22 C23 1.405(11) yes
C23 C24 1.515(10) yes
C25 C26 1.371(10) yes
C26 C27 1.351(12) yes
C27 C28 1.353(11) yes
C28 C29 1.396(9) yes
C30 C31 1.517(9) yes
C30 C32 1.550(10) yes
C30 C33 1.550(10) yes
C34 C35 1.528(10) yes
C35 C36 1.360(11) yes
C36 C37 1.401(9) yes
C37 C38 1.533(10) yes
C39 C40 1.536(12) yes
C40 C41 1.399(10) yes
C41 C42 1.367(11) yes
C42 C43 1.540(11) yes
C44 C45 1.509(9) yes
C45 C46 1.381(11) yes
C46 C47 1.390(9) yes
C47 C48 1.542(12) yes
C1 H1 0.930 no
C2 H2 0.930 no
C3 H3 0.930 no
C4 H4 0.930 no
C7 H5 0.960 no
C7 H6 0.960 no
C7 H7 0.960 no
C8 H8 0.960 no
C8 H9 0.960 no
C8 H10 0.960 no
C9 H11 0.960 no
C9 H12 0.960 no
C9 H13 0.960 no
C12 H14 0.930 no
C17 H15 0.930 no
C22 H16 0.930 no
C25 H17 0.930 no
C26 H18 0.930 no
C27 H19 0.930 no
C28 H20 0.930 no
C31 H21 0.960 no
C31 H22 0.960 no
C31 H23 0.960 no
C32 H24 0.960 no
C32 H25 0.960 no
C32 H26 0.960 no
C33 H27 0.960 no
C33 H28 0.960 no
C33 H29 0.960 no
C36 H30 0.930 no
C41 H31 0.930 no
C46 H32 0.930 no

loop_
_geom_contact_atom_site_label_1
_geom_contact_atom_site_label_2
_geom_contact_distance
_geom_contact_publ_flag
_geom_contact_site_symmetry_2
F1 O2 2.756(7) no .
F1 C4 3.513(9) no .
F1 C5 3.359(8) no .
F1 C12 3.420(9) no .
F2 O2 3.476(6) no .
F2 C12 2.743(9) no .
F3 O2 2.777(6) no .
F3 C12 3.444(9) no .
F4 O3 2.799(6) no .
F4 C12 3.380(8) no .
F5 O3 3.503(6) no .
F5 C12 2.730(9) no .
F6 O3 2.753(7) no .
F6 C12 3.467(9) no .
F7 O4 2.710(7) no .
F7 C17 3.488(8) no .
F8 F14 3.339(6) no .
F8 O4 2.851(7) no .
F8 C17 3.341(10) no .
F9 O4 3.469(7) no .
F9 C17 2.738(9) no .
F10 O5 2.844(7) no .
F10 C17 3.344(9) no .
F11 F17 3.301(7) no .
F11 O5 2.689(6) no .
F11 C17 3.496(8) no .
F12 O5 3.475(6) no .
F12 C17 2.738(8) no .
F13 O6 2.832(7) no .
F13 C22 3.352(10) no .
F14 O6 2.712(6) no .
F14 C22 3.448(9) no .
F15 O6 3.492(6) no .
F15 C22 2.722(9) no .
F16 O7 3.182(6) no .
F16 C22 2.989(8) no .
F17 O7 3.334(6) no .
F17 C22 2.872(9) no .
F18 O7 2.574(7) no .
F19 O10 3.459(6) no .
F19 C36 2.738(8) no .
F20 O10 2.656(6) no .
F20 C31 3.547(10) no .
F20 C36 3.522(8) no .
F21 O10 2.932(7) no .
F21 C36 3.249(9) no .
F22 O9 3.481(6) no .
F22 C36 2.735(9) no .
F23 O9 2.816(7) no .
F23 C36 3.376(9) no .
F24 O9 2.716(6) no .
F24 C36 3.459(8) no .
F25 O11 2.620(7) no .
F26 O11 3.422(7) no .
F26 C41 2.810(10) no .
F27 O11 3.046(6) no .
F27 C41 3.119(9) no .
F28 O12 3.477(7) no .
F28 C41 2.734(9) no .
F29 F36 3.081(8) no .
F29 O12 2.707(7) no .
F29 C41 3.470(10) no .
F29 C46 3.498(9) no .
F30 O12 2.875(7) no .
F30 C41 3.344(9) no .
F31 O13 2.706(6) no .
F31 C46 3.500(9) no .
F32 O13 3.495(6) no .
F32 C46 2.739(8) no .
F33 O13 2.851(6) no .
F33 C46 3.331(8) no .
F34 O14 2.573(8) no .
F35 O14 3.303(8) no .
F35 C46 2.849(10) no .
F36 O14 3.226(8) no .
F36 C46 2.936(9) no .
O1 C7 3.460(10) no .
O1 C8 3.360(9) no .
O1 C9 2.548(8) no .
O1 C11 3.345(9) no .
O1 C12 3.517(9) no .
O1 C13 3.305(9) no .
O2 N2 3.469(8) no .
O2 C1 3.459(9) no .
O2 C5 3.374(10) no .
O2 C13 2.862(9) no .
O3 C11 2.865(9) no .
O4 C18 2.862(8) no .
O5 C1 3.310(10) no .
O5 C16 2.874(9) no .
O5 C21 3.370(10) no .
O5 C22 3.371(9) no .
O5 C23 3.097(9) no .
O6 C16 3.471(8) no .
O6 C23 2.882(8) no .
O7 C1 3.221(11) no .
O7 C21 2.888(10) no .
O8 C31 3.374(8) no .
O8 C32 3.449(9) no .
O8 C33 2.571(10) no .
O8 C35 3.429(9) no .
O8 C37 3.444(8) no .
O9 C35 2.879(8) no .
O10 N4 3.274(8) no .
O10 C29 3.274(9) no .
O10 C37 2.864(9) no .
O11 C42 2.875(9) no .
O12 C25 3.281(8) no .
O12 C40 2.857(9) no .
O12 C45 3.350(9) no .
O12 C46 3.343(10) no .
O12 C47 3.072(10) no .
O13 C40 3.513(9) no .
O13 C47 2.897(9) no .
O14 C25 3.244(9) no .
O14 C45 2.906(8) no .
N1 C3 2.778(12) no .
N2 C1 3.548(9) no .
N3 C27 2.763(9) no .
N4 C25 3.513(11) no .
C1 C4 2.694(11) no .
C2 C5 2.711(10) no .
C4 C6 3.107(10) no .
C4 C7 3.247(10) no .
C4 C8 3.296(10) no .
C5 C7 3.157(10) no .
C5 C8 3.174(9) no .
C25 C28 2.682(11) no .
C26 C29 2.709(11) no .
C28 C30 3.100(11) no .
C28 C31 3.270(10) no .
C28 C32 3.237(12) no .
C29 C31 3.142(10) no .
C29 C32 3.184(12) no .
F1 F27 2.889(6) no 1_545
F1 F36 3.546(7) no 2_665
F2 F34 3.254(8) no .
F2 F35 2.721(7) no .
F2 F35 2.928(7) no 2_665
F2 C48 3.565(10) no .
F3 F7 3.001(8) no 1_655
F3 F25 3.515(6) no 1_545
F3 F26 3.265(6) no 1_545
F3 F27 2.994(7) no 1_545
F3 C39 3.513(10) no 1_545
F4 F29 3.512(7) no 1_455
F4 F30 3.328(8) no 1_455
F4 F34 3.501(7) no 1_455
F4 F36 3.018(7) no 1_455
F4 C25 3.455(9) no 1_455
F5 F30 3.360(7) no 1_455
F5 O14 3.420(6) no .
F5 C8 3.595(9) no 2_565
F5 C46 3.556(8) no .
F5 C47 3.399(8) no .
F6 F21 3.045(6) no .
F6 F30 3.404(7) no 1_455
F6 O10 3.170(7) no .
F6 C25 3.562(8) no 1_455
F6 C26 3.264(8) no 1_455
F6 C34 3.588(9) no .
F6 C35 3.035(9) no .
F6 C36 3.262(10) no .
F6 C37 3.598(10) no .
F7 F3 3.001(8) no 1_455
F7 F34 2.937(6) no 1_455
F7 O2 3.476(8) no 1_455
F7 C11 3.298(9) no 1_455
F8 F20 2.951(7) no 1_455
F8 C25 3.573(9) no 1_455
F8 C26 3.192(9) no 1_455
F8 C27 3.435(10) no 1_455
F8 C31 3.536(9) no 2_566
F9 O2 3.495(8) no 1_455
F9 O7 3.222(7) no 1_455
F9 C23 3.552(8) no 1_455
F10 F22 3.151(6) no 1_545
F10 F23 3.194(6) no 1_545
F10 F24 3.239(7) no 1_545
F10 F25 3.160(6) no 1_445
F10 F26 3.294(7) no 1_445
F10 C38 3.438(9) no 1_545
F10 C39 3.429(9) no 1_445
F10 C40 3.420(9) no 1_445
F11 F15 3.476(6) no 2_556
F11 F17 3.305(7) no 2_556
F11 F23 3.044(7) no 1_545
F12 F16 2.792(7) no 1_455
F12 F16 3.144(7) no 2_556
F12 F18 3.184(7) no 1_455
F12 C24 3.586(8) no 1_455
F12 C33 3.531(9) no 1_445
F13 F19 2.970(6) no .
F13 F19 3.583(7) no 2_566
F13 F21 3.368(6) no .
F13 C27 3.564(8) no 1_455
F13 C32 3.347(8) no 2_666
F14 C27 3.577(8) no 1_455
F14 C31 3.112(9) no 2_566
F14 C33 3.231(8) no 2_566
F15 F11 3.476(6) no 2_556
F15 F17 3.118(7) no 2_556
F15 F22 2.995(6) no 2_566
F15 F23 3.055(6) no 2_566
F15 C38 3.431(9) no 2_566
F16 F12 2.792(7) no 1_655
F16 F12 3.144(7) no 2_556
F17 F11 3.305(7) no 2_556
F17 F15 3.118(7) no 2_556
F17 F23 3.384(8) no 1_545
F17 C33 3.511(9) no 1_545
F18 F12 3.184(7) no 1_655
F18 F23 3.198(7) no 1_545
F18 F25 3.058(6) no 1_545
F18 C33 3.406(8) no 1_545
F19 F13 2.970(6) no .
F19 F13 3.583(7) no 2_566
F19 C27 3.465(9) no 1_455
F20 F8 2.951(7) no 1_655
F20 C31 3.201(8) no 2_666
F21 F6 3.045(6) no .
F21 F13 3.368(6) no .
F21 O3 3.196(8) no .
F21 O6 3.228(7) no .
F22 F10 3.151(6) no 1_565
F22 F15 2.995(6) no 2_566
F22 N4 3.563(7) no 1_455
F22 C28 3.571(8) no 1_455
F22 C29 3.330(8) no 1_455
F22 C32 3.510(8) no 1_455
F23 F10 3.194(6) no 1_565
F23 F11 3.044(7) no 1_565
F23 F15 3.055(6) no 2_566
F23 F17 3.384(8) no 1_565
F23 F18 3.198(7) no 1_565
F23 C1 3.345(8) no 1_565
F24 F10 3.239(7) no 1_565
F24 F30 2.957(8) no 1_455
F24 C1 3.513(9) no 1_565
F24 C2 3.198(8) no 1_565
F24 C41 3.343(8) no 1_455
F24 C42 3.236(9) no 1_455
F24 C43 3.539(10) no 1_455
F25 F3 3.515(6) no 1_565
F25 F10 3.160(6) no 1_665
F25 F18 3.058(6) no 1_565
F25 C17 3.463(10) no 1_665
F26 F3 3.265(6) no 1_565
F26 F10 3.294(7) no 1_665
F26 O5 3.573(7) no 1_665
F26 N1 3.557(7) no 1_665
F26 N2 3.532(7) no 1_665
F26 C5 3.413(8) no 1_665
F26 C18 3.492(9) no 1_665
F27 F1 2.889(6) no 1_565
F27 F3 2.994(7) no 1_565
F27 F32 2.979(7) no 2_675
F27 C2 3.454(9) no 1_565
F27 C10 3.531(10) no 1_565
F28 F33 2.884(7) no 1_655
F28 F33 3.117(6) no 2_675
F28 C3 3.177(10) no 1_665
F29 F4 3.512(7) no 1_655
F30 F4 3.328(8) no 1_655
F30 F5 3.360(7) no 1_655
F30 F6 3.404(7) no 1_655
F30 F24 2.957(8) no 1_655
F30 F33 3.206(6) no 1_655
F31 F31 2.973(6) no 2_675
F31 F32 2.908(6) no 2_675
F31 C3 3.301(9) no 1_565
F31 C44 3.412(8) no 2_675
F32 F27 2.979(7) no 2_675
F32 F31 2.908(6) no 2_675
F32 C7 3.308(10) no 2_565
F32 C41 3.259(7) no 2_675
F33 F28 2.884(7) no 1_455
F33 F28 3.117(6) no 2_675
F33 F30 3.206(6) no 1_455
F33 C7 3.532(10) no 2_565
F33 C43 3.520(9) no 1_455
F34 F2 3.254(8) no .
F34 F4 3.501(7) no 1_655
F34 F7 2.937(6) no 1_655
F34 C9 3.381(10) no 1_655
F35 F2 2.721(7) no .
F35 F2 2.928(7) no 2_665
F36 F1 3.546(7) no 2_665
F36 F4 3.018(7) no 1_655
F36 C8 3.200(9) no 2_665
F36 C9 3.464(9) no 1_655
O2 F7 3.476(8) no 1_655
O2 F9 3.495(8) no 1_655
O3 F21 3.196(8) no .
O5 F26 3.573(7) no 1_445
O6 F21 3.228(7) no .
O7 F9 3.222(7) no 1_655
O9 C2 3.593(8) no 1_565
O10 F6 3.170(7) no .
O14 F5 3.420(6) no .
N1 F26 3.557(7) no 1_445
N2 F26 3.532(7) no 1_445
N4 F22 3.563(7) no 1_655
C1 F23 3.345(8) no 1_545
C1 F24 3.513(9) no 1_545
C2 F24 3.198(8) no 1_545
C2 F27 3.454(9) no 1_545
C2 O9 3.593(8) no 1_545
C3 F28 3.177(10) no 1_445
C3 F31 3.301(9) no 1_545
C5 F26 3.413(8) no 1_445
C7 F32 3.308(10) no 2_565
C7 F33 3.532(10) no 2_565
C8 F5 3.595(9) no 2_565
C8 F36 3.200(9) no 2_665
C9 F34 3.381(10) no 1_455
C9 F36 3.464(9) no 1_455
C10 F27 3.531(10) no 1_545
C11 F7 3.298(9) no 1_655
C17 F25 3.463(10) no 1_445
C18 F26 3.492(9) no 1_445
C23 F9 3.552(8) no 1_655
C24 F12 3.586(8) no 1_655
C25 F4 3.455(9) no 1_655
C25 F6 3.562(8) no 1_655
C25 F8 3.573(9) no 1_655
C26 F6 3.264(8) no 1_655
C26 F8 3.192(9) no 1_655
C27 F8 3.435(10) no 1_655
C27 F13 3.564(8) no 1_655
C27 F14 3.577(8) no 1_655
C27 F19 3.465(9) no 1_655
C28 F22 3.571(8) no 1_655
C29 F22 3.330(8) no 1_655
C31 F8 3.536(9) no 2_566
C31 F14 3.112(9) no 2_566
C31 F20 3.201(8) no 2_666
C32 F13 3.347(8) no 2_666
C32 F22 3.510(8) no 1_655
C33 F12 3.531(9) no 1_665
C33 F14 3.231(8) no 2_566
C33 F17 3.511(9) no 1_565
C33 F18 3.406(8) no 1_565
C34 F6 3.588(9) no .
C35 F6 3.035(9) no .
C36 F6 3.262(10) no .
C37 F6 3.598(10) no .
C38 F10 3.438(9) no 1_565
C38 F15 3.431(9) no 2_566
C39 F3 3.513(10) no 1_565
C39 F10 3.429(9) no 1_665
C40 F10 3.420(9) no 1_665
C41 F24 3.343(8) no 1_655
C41 F32 3.259(7) no 2_675
C42 F24 3.236(9) no 1_655
C43 F24 3.539(10) no 1_655
C43 F33 3.520(9) no 1_655
C44 F31 3.412(8) no 2_675
C46 F5 3.556(8) no .
C47 F5 3.399(8) no .
C48 F2 3.565(10) no .
Tb1 H1 3.4370 no .
Tb2 H17 3.4455 no .
F1 H8 3.2896 no .
F1 H10 3.2357 no .
F1 H14 3.5942 no .
F2 H14 2.3913 no .
F4 H13 3.2787 no .
F4 H14 3.5136 no .
F5 H14 2.3802 no .
F8 H15 3.4707 no .
F9 H15 2.3964 no .
F10 H15 3.4829 no .
F12 H15 2.3932 no .
F13 H16 3.4945 no .
F15 H16 2.3541 no .
F16 H16 2.9189 no .
F17 H16 2.6328 no .
F18 H1 2.8758 no .
F19 H23 3.0303 no .
F19 H30 2.4013 no .
F20 H21 3.2173 no .
F20 H23 2.9919 no .
F21 H30 3.3399 no .
F22 H30 2.3752 no .
F23 H27 3.5073 no .
F23 H30 3.4873 no .
F26 H31 2.5214 no .
F27 H31 3.1078 no .
F28 H31 2.3831 no .
F29 H32 3.4708 no .
F30 H31 3.4564 no .
F32 H32 2.3821 no .
F33 H32 3.4998 no .
F34 H17 3.0883 no .
F35 H32 2.6632 no .
F36 H32 2.7713 no .
O1 H6 3.3834 no .
O1 H10 3.2552 no .
O1 H11 3.5043 no .
O1 H12 2.4924 no .
O1 H13 2.3906 no .
O2 H1 3.5835 no .
O2 H14 3.1561 no .
O3 H14 3.1819 no .
O4 H15 3.1690 no .
O5 H1 3.0610 no .
O5 H15 3.1747 no .
O6 H16 3.1463 no .
O7 H1 2.5969 no .
O7 H16 3.1709 no .
O8 H23 3.2755 no .
O8 H24 3.3817 no .
O8 H27 2.4446 no .
O8 H28 3.5266 no .
O8 H29 2.5079 no .
O9 H30 3.1556 no .
O10 H30 3.1525 no .
O11 H31 3.1605 no .
O12 H17 2.9306 no .
O12 H31 3.1445 no .
O13 H32 3.1701 no .
O14 H17 2.6882 no .
O14 H32 3.1636 no .
N1 H2 3.2177 no .
N1 H4 3.2422 no .
N2 H4 2.7086 no .
N2 H5 2.6986 no .
N2 H6 2.6525 no .
N2 H7 3.3287 no .
N2 H8 2.6548 no .
N2 H9 3.3018 no .
N2 H10 2.6541 no .
N2 H11 3.2805 no .
N2 H12 2.6128 no .
N2 H13 2.6031 no .
N3 H18 3.2372 no .
N3 H20 3.2455 no .
N4 H20 2.6950 no .
N4 H21 2.6428 no .
N4 H22 3.2950 no .
N4 H23 2.6433 no .
N4 H24 2.6824 no .
N4 H25 3.3249 no .
N4 H26 2.6844 no .
N4 H27 2.6629 no .
N4 H28 3.3142 no .
N4 H29 2.6704 no .
C1 H3 3.1995 no .
C2 H4 3.1969 no .
C3 H1 3.1840 no .
C4 H2 3.2020 no .
C4 H5 2.6167 no .
C4 H8 2.6632 no .
C5 H1 3.1410 no .
C5 H3 3.2106 no .
C5 H5 2.8981 no .
C5 H6 3.3442 no .
C5 H8 2.8951 no .
C5 H10 3.4154 no .
C6 H4 2.8294 no .
C7 H4 2.7667 no .
C7 H8 2.7666 no .
C7 H9 2.7287 no .
C7 H10 3.3778 no .
C7 H11 2.6823 no .
C7 H12 2.6148 no .
C7 H13 3.3211 no .
C8 H4 2.8439 no .
C8 H5 2.7579 no .
C8 H6 3.3667 no .
C8 H7 2.7640 no .
C8 H11 2.6540 no .
C8 H12 3.2948 no .
C8 H13 2.6510 no .
C9 H5 3.3144 no .
C9 H6 2.6442 no .
C9 H7 2.6718 no .
C9 H8 3.3006 no .
C9 H9 2.6656 no .
C9 H10 2.6244 no .
C10 H14 2.6400 no .
C12 H10 3.5842 no .
C13 H13 3.5348 no .
C14 H14 2.6435 no .
C15 H15 2.6352 no .
C19 H15 2.6270 no .
C20 H16 2.5739 no .
C23 H1 3.3731 no .
C24 H1 3.5747 no .
C24 H16 2.6186 no .
C25 H19 3.1685 no .
C26 H20 3.1989 no .
C27 H17 3.1525 no .
C28 H18 3.2006 no .
C28 H21 2.6345 no .
C28 H26 2.6000 no .
C29 H17 3.1106 no .
C29 H19 3.1984 no .
C29 H21 2.8659 no .
C29 H23 3.3636 no .
C29 H24 3.4157 no .
C29 H26 2.9196 no .
C30 H20 2.8285 no .
C31 H20 2.8434 no .
C31 H24 3.3721 no .
C31 H25 2.7417 no .
C31 H26 2.7748 no .
C31 H27 2.6831 no .
C31 H28 2.6970 no .
C31 H29 3.3380 no .
C32 H20 2.7375 no .
C32 H21 2.7644 no .
C32 H22 2.7334 no .
C32 H23 3.3802 no .
C32 H27 3.3238 no .
C32 H28 2.6665 no .
C32 H29 2.6389 no .
C33 H21 3.3419 no .
C33 H22 2.6929 no .
C33 H23 2.6777 no .
C33 H24 2.6254 no .
C33 H25 2.6714 no .
C33 H26 3.3269 no .
C34 H23 3.2203 no .
C34 H30 2.5973 no .
C35 H23 3.1777 no .
C36 H23 3.4366 no .
C36 H27 3.5325 no .
C37 H27 3.4696 no .
C38 H30 2.6129 no .
C39 H31 2.6318 no .
C43 H31 2.6249 no .
C44 H32 2.6197 no .
C47 H17 3.3731 no .
C48 H17 3.5579 no .
C48 H32 2.5897 no .
H1 H2 2.2844 no .
H2 H3 2.3047 no .
H3 H4 2.3029 no .
H4 H5 2.0315 no .
H4 H6 3.3408 no .
H4 H7 3.4171 no .
H4 H8 2.1325 no .
H4 H9 3.4490 no .
H4 H10 3.4732 no .
H5 H8 2.6211 no .
H5 H9 3.0098 no .
H5 H11 3.5582 no .
H5 H12 3.4937 no .
H6 H9 3.5936 no .
H6 H11 2.9504 no .
H6 H12 2.4155 no .
H6 H13 3.5129 no .
H7 H8 3.0682 no .
H7 H9 2.5871 no .
H7 H11 2.5170 no .
H7 H12 2.8922 no .
H7 H13 3.5651 no .
H8 H11 3.5410 no .
H8 H13 3.5178 no .
H9 H11 2.4940 no .
H9 H12 3.5340 no .
H9 H13 2.9548 no .
H10 H11 2.8951 no .
H10 H12 3.5031 no .
H10 H13 2.4465 no .
H10 H14 3.5429 no .
H17 H18 2.2832 no .
H18 H19 2.2891 no .
H19 H20 2.2872 no .
H20 H21 2.1368 no .
H20 H22 3.4462 no .
H20 H23 3.4769 no .
H20 H24 3.3372 no .
H20 H25 3.3641 no .
H20 H26 1.9982 no .
H21 H25 3.0359 no .
H21 H26 2.6349 no .
H21 H27 3.5574 no .
H21 H28 3.5759 no .
H22 H24 3.5923 no .
H22 H25 2.5659 no .
H22 H26 3.0363 no .
H22 H27 2.9619 no .
H22 H28 2.5266 no .
H22 H29 3.5681 no .
H23 H27 2.4954 no .
H23 H28 2.9582 no .
H23 H29 3.5508 no .
H23 H30 3.5007 no .
H24 H27 3.5045 no .
H24 H28 2.9034 no .
H24 H29 2.4177 no .
H25 H27 3.5550 no .
H25 H28 2.4962 no .
H25 H29 2.9248 no .
H26 H28 3.5559 no .
H26 H29 3.5156 no .
F1 H6 3.5177 no 1_655
F1 H32 3.4383 no 2_665
F2 H6 3.4607 no 1_655
F2 H11 3.4662 no 1_655
F2 H11 3.2233 no 2_565
F2 H12 2.9542 no 1_655
F3 H6 2.8403 no 1_655
F3 H12 2.7957 no 1_655
F4 H8 3.5382 no 2_565
F4 H9 2.8918 no 2_565
F4 H17 2.7702 no 1_455
F4 H18 3.2360 no 1_455
F5 H7 2.9152 no 2_565
F5 H9 2.8026 no 2_565
F6 H17 3.3908 no 1_455
F6 H18 2.8614 no 1_455
F8 H18 3.2815 no 1_455
F8 H22 2.5990 no 2_566
F9 H25 3.1108 no 2_566
F10 H24 3.3318 no 1_445
F10 H29 3.4080 no 1_445
F11 H16 2.6923 no 2_556
F11 H24 3.1755 no 1_445
F12 H24 3.1770 no 1_445
F12 H29 2.6446 no 1_445
F13 H19 2.6405 no 1_455
F13 H20 3.3936 no 2_666
F13 H24 3.5087 no 2_666
F13 H25 3.4727 no 2_666
F13 H26 2.6096 no 2_666
F13 H30 3.2602 no 2_566
F14 H19 2.9205 no 1_455
F14 H22 2.6186 no 2_566
F14 H23 2.8185 no 2_566
F14 H27 2.9552 no 2_566
F14 H28 2.7590 no 2_566
F15 H24 3.2744 no 2_666
F15 H26 3.3588 no 2_666
F15 H27 2.9558 no 2_566
F15 H28 3.5027 no 2_566
F15 H30 3.2593 no 2_566
F16 H15 2.8076 no 1_655
F16 H25 3.3396 no 2_666
F16 H28 3.5570 no 2_666
F16 H29 3.4161 no 1_545
F17 H16 3.2874 no 2_556
F17 H27 3.2828 no 1_545
F17 H28 3.2582 no 1_545
F17 H29 3.4124 no 1_545
F18 H15 3.3946 no 1_655
F18 H27 3.2377 no 1_545
F18 H29 2.8302 no 1_545
F19 H19 2.8999 no 1_455
F19 H19 3.4557 no 2_666
F19 H20 2.8549 no 2_666
F19 H26 3.4357 no 2_666
F20 H20 3.2585 no 2_666
F20 H21 2.6648 no 2_666
F20 H22 2.8772 no 2_666
F20 H25 3.5625 no 2_666
F20 H26 3.4080 no 2_666
F21 H18 3.1586 no 1_455
F21 H19 3.2784 no 1_455
F22 H24 2.9442 no 1_455
F22 H26 3.2618 no 1_455
F23 H1 2.7476 no 1_565
F23 H2 3.3225 no 1_565
F24 H1 3.4730 no 1_565
F24 H2 2.9157 no 1_565
F24 H31 3.4964 no 1_455
F25 H1 3.3505 no 1_565
F25 H15 3.3392 no 1_665
F26 H5 3.5966 no 1_665
F26 H6 2.9564 no 1_665
F27 H2 3.4599 no 1_565
F27 H6 3.1131 no 1_665
F28 H3 2.7398 no 1_665
F28 H3 3.4853 no 2_665
F29 H4 3.0488 no 2_665
F29 H8 3.0874 no 2_665
F31 H3 2.5598 no 1_565
F32 H5 2.8406 no 2_565
F32 H6 3.1485 no 2_565
F32 H7 3.4117 no 2_565
F32 H31 2.8693 no 2_675
F33 H3 2.7281 no 1_565
F33 H4 3.2221 no 2_565
F33 H5 2.7282 no 2_565
F33 H7 3.5612 no 2_565
F33 H31 3.5936 no 2_675
F34 H11 3.5330 no 1_655
F34 H12 2.8161 no 1_655
F34 H13 3.2857 no 1_655
F34 H14 3.3573 no .
F35 H7 2.8548 no 2_565
F35 H11 3.3902 no 1_655
F35 H11 3.4397 no 2_565
F35 H12 3.4575 no 1_655
F35 H14 2.8147 no .
F36 H8 2.7906 no 2_665
F36 H9 3.2181 no 2_665
F36 H10 3.0653 no 2_665
F36 H11 3.2333 no 1_655
F36 H12 3.4681 no 1_655
F36 H13 3.1275 no 1_655
O3 H18 2.6946 no 1_455
O4 H18 3.2631 no 1_455
O6 H18 3.3376 no 1_455
O9 H2 2.7278 no 1_565
O11 H2 3.1247 no 1_565
O13 H2 3.1257 no 1_565
C3 H31 3.4732 no 1_445
C4 H31 3.4277 no 1_445
C7 H32 3.2138 no 2_565
C8 H11 3.4664 no 2_565
C8 H13 3.2030 no 2_565
C9 H9 3.5015 no 2_565
C9 H10 3.1732 no 2_565
C10 H6 3.5118 no 1_655
C10 H12 3.4561 no 1_655
C12 H9 3.5656 no 2_565
C13 H18 3.5015 no 1_455
C14 H9 3.2356 no 2_565
C14 H18 3.3529 no 1_455
C19 H24 3.4778 no 1_445
C19 H29 3.5518 no 1_445
C20 H19 3.3204 no 1_455
C20 H26 3.3096 no 2_666
C20 H27 3.5629 no 2_566
C21 H25 3.4701 no 2_666
C22 H24 3.3910 no 2_666
C22 H25 3.2111 no 2_666
C24 H15 3.5296 no 1_655
C24 H29 3.4575 no 1_545
C27 H30 3.2843 no 1_655
C28 H30 3.4888 no 1_655
C31 H21 3.3866 no 2_666
C32 H16 3.4638 no 2_666
C34 H19 3.5636 no 1_455
C37 H2 3.5322 no 1_565
C38 H2 3.4413 no 1_565
C44 H3 3.1752 no 1_565
C44 H5 3.2095 no 2_565
C45 H7 3.5596 no 2_565
C46 H7 2.9846 no 2_565
C47 H7 3.5621 no 2_565
C48 H12 3.4679 no 1_655
C48 H14 3.4474 no .
H1 F23 2.7476 no 1_545
H1 F24 3.4730 no 1_545
H1 F25 3.3505 no 1_545
H2 F23 3.3225 no 1_545
H2 F24 2.9157 no 1_545
H2 F27 3.4599 no 1_545
H2 O9 2.7278 no 1_545
H2 O11 3.1247 no 1_545
H2 O13 3.1257 no 1_545
H2 C37 3.5322 no 1_545
H2 C38 3.4413 no 1_545
H3 F28 2.7398 no 1_445
H3 F28 3.4853 no 2_665
H3 F31 2.5598 no 1_545
H3 F33 2.7281 no 1_545
H3 C44 3.1752 no 1_545
H4 F29 3.0488 no 2_665
H4 F33 3.2221 no 2_565
H4 H31 3.5857 no 1_445
H5 F26 3.5966 no 1_445
H5 F32 2.8406 no 2_565
H5 F33 2.7282 no 2_565
H5 C44 3.2095 no 2_565
H5 H31 3.5035 no 1_445
H5 H32 3.3427 no 2_565
H6 F1 3.5177 no 1_455
H6 F2 3.4607 no 1_455
H6 F3 2.8403 no 1_455
H6 F26 2.9564 no 1_445
H6 F27 3.1131 no 1_445
H6 F32 3.1485 no 2_565
H6 C10 3.5118 no 1_455
H6 H32 3.0953 no 2_565
H7 F5 2.9152 no 2_565
H7 F32 3.4117 no 2_565
H7 F33 3.5612 no 2_565
H7 F35 2.8548 no 2_565
H7 C45 3.5596 no 2_565
H7 C46 2.9846 no 2_565
H7 C47 3.5621 no 2_565
H7 H14 3.3200 no 2_565
H7 H32 2.7013 no 2_565
H8 F4 3.5382 no 2_565
H8 F29 3.0874 no 2_665
H8 F36 2.7906 no 2_665
H9 F4 2.8918 no 2_565
H9 F5 2.8026 no 2_565
H9 F36 3.2181 no 2_665
H9 C9 3.5015 no 2_565
H9 C12 3.5656 no 2_565
H9 C14 3.2356 no 2_565
H9 H10 3.2626 no 2_565
H9 H11 3.4362 no 2_565
H9 H13 2.7429 no 2_565
H9 H14 3.1337 no 2_565
H10 F36 3.0653 no 2_665
H10 C9 3.1732 no 2_565
H10 H9 3.2626 no 2_565
H10 H10 3.2698 no 2_565
H10 H11 2.6902 no 2_565
H10 H13 2.8035 no 2_565
H11 F2 3.4662 no 1_455
H11 F2 3.2233 no 2_565
H11 F34 3.5330 no 1_455
H11 F35 3.3902 no 1_455
H11 F35 3.4397 no 2_565
H11 F36 3.2333 no 1_455
H11 C8 3.4664 no 2_565
H11 H9 3.4362 no 2_565
H11 H10 2.6902 no 2_565
H11 H14 3.1080 no 2_565
H12 F2 2.9542 no 1_455
H12 F3 2.7957 no 1_455
H12 F34 2.8161 no 1_455
H12 F35 3.4575 no 1_455
H12 F36 3.4681 no 1_455
H12 C10 3.4561 no 1_455
H12 C48 3.4679 no 1_455
H13 F34 3.2857 no 1_455
H13 F36 3.1275 no 1_455
H13 C8 3.2030 no 2_565
H13 H9 2.7429 no 2_565
H13 H10 2.8035 no 2_565
H14 F34 3.3573 no .
H14 F35 2.8147 no .
H14 C48 3.4474 no .
H14 H7 3.3200 no 2_565
H14 H9 3.1337 no 2_565
H14 H11 3.1080 no 2_565
H15 F16 2.8076 no 1_455
H15 F18 3.3946 no 1_455
H15 F25 3.3392 no 1_445
H15 C24 3.5296 no 1_455
H15 H28 3.4692 no 2_566
H16 F11 2.6923 no 2_556
H16 F17 3.2874 no 2_556
H16 C32 3.4638 no 2_666
H16 H24 2.9747 no 2_666
H16 H25 3.2237 no 2_666
H17 F4 2.7702 no 1_655
H17 F6 3.3908 no 1_655
H18 F4 3.2360 no 1_655
H18 F6 2.8614 no 1_655
H18 F8 3.2815 no 1_655
H18 F21 3.1586 no 1_655
H18 O3 2.6946 no 1_655
H18 O4 3.2631 no 1_655
H18 O6 3.3376 no 1_655
H18 C13 3.5015 no 1_655
H18 C14 3.3529 no 1_655
H19 F13 2.6405 no 1_655
H19 F14 2.9205 no 1_655
H19 F19 2.8999 no 1_655
H19 F19 3.4557 no 2_666
H19 F21 3.2784 no 1_655
H19 C20 3.3204 no 1_655
H19 C34 3.5636 no 1_655
H19 H22 3.5595 no 2_666
H19 H23 3.5730 no 2_666
H19 H30 3.3706 no 1_655
H20 F13 3.3936 no 2_666
H20 F19 2.8549 no 2_666
H20 F20 3.2585 no 2_666
H20 H21 3.5485 no 2_666
H20 H23 3.4669 no 2_666
H21 F20 2.6648 no 2_666
H21 C31 3.3866 no 2_666
H21 H20 3.5485 no 2_666
H21 H21 2.6488 no 2_666
H21 H23 3.3926 no 2_666
H22 F8 2.5990 no 2_566
H22 F14 2.6186 no 2_566
H22 F20 2.8772 no 2_666
H22 H19 3.5595 no 2_666
H23 F14 2.8185 no 2_566
H23 H19 3.5730 no 2_666
H23 H20 3.4669 no 2_666
H23 H21 3.3926 no 2_666
H24 F10 3.3318 no 1_665
H24 F11 3.1755 no 1_665
H24 F12 3.1770 no 1_665
H24 F13 3.5087 no 2_666
H24 F15 3.2744 no 2_666
H24 F22 2.9442 no 1_655
H24 C19 3.4778 no 1_665
H24 C22 3.3910 no 2_666
H24 H16 2.9747 no 2_666
H25 F9 3.1108 no 2_566
H25 F13 3.4727 no 2_666
H25 F16 3.3396 no 2_666
H25 F20 3.5625 no 2_666
H25 C21 3.4701 no 2_666
H25 C22 3.2111 no 2_666
H25 H16 3.2237 no 2_666
H26 F13 2.6096 no 2_666
H26 F15 3.3588 no 2_666
H26 F19 3.4357 no 2_666
H26 F20 3.4080 no 2_666
H26 F22 3.2618 no 1_655
H26 C20 3.3096 no 2_666
H27 F14 2.9552 no 2_566
H27 F15 2.9558 no 2_566
H27 F17 3.2828 no 1_565
H27 F18 3.2377 no 1_565
H27 C20 3.5629 no 2_566
H28 F14 2.7590 no 2_566
H28 F15 3.5027 no 2_566
H28 F16 3.5570 no 2_666
H28 F17 3.2582 no 1_565
H28 H15 3.4692 no 2_566
H29 F10 3.4080 no 1_665
H29 F12 2.6446 no 1_665
H29 F16 3.4161 no 1_565
H29 F17 3.4124 no 1_565
H29 F18 2.8302 no 1_565
H29 C19 3.5518 no 1_665
H29 C24 3.4575 no 1_565
H30 F13 3.2602 no 2_566
H30 F15 3.2593 no 2_566
H30 C27 3.2843 no 1_455
H30 C28 3.4888 no 1_455
H30 H19 3.3706 no 1_455
H31 F24 3.4964 no 1_655
H31 F32 2.8693 no 2_675
H31 F33 3.5936 no 2_675
H31 C3 3.4732 no 1_665
H31 C4 3.4277 no 1_665
H31 H4 3.5857 no 1_665
H31 H5 3.5035 no 1_665
H32 F1 3.4383 no 2_665
H32 C7 3.2138 no 2_565
H32 H5 3.3427 no 2_565
H32 H6 3.0953 no 2_565
H32 H7 2.7013 no 2_565

loop_
_geom_torsion_atom_site_label_1
_geom_torsion_atom_site_label_2
_geom_torsion_atom_site_label_3
_geom_torsion_atom_site_label_4
_geom_torsion
_geom_torsion_publ_flag
O1 Tb1 O2 C11 48.9(5) no
O2 Tb1 O1 N2 66.2(4) no
O1 Tb1 O3 C13 -62.6(4) no
O3 Tb1 O1 N2 140.0(4) no
O1 Tb1 O4 C16 123.3(5) no
O4 Tb1 O1 N2 -133.9(4) no
O1 Tb1 O5 C18 -77.5(5) no
O5 Tb1 O1 N2 -67.7(4) no
O1 Tb1 O6 C21 147.4(3) no
O6 Tb1 O1 N2 -168.7(3) no
O1 Tb1 O7 C23 -149.2(4) no
O7 Tb1 O1 N2 12.0(6) no
O1 Tb1 N1 C1 176.8(5) no
O1 Tb1 N1 C5 7.7(3) no
N1 Tb1 O1 N2 -6.0(4) no
O2 Tb1 O3 C13 22.3(4) no
O3 Tb1 O2 C11 -28.4(5) no
O2 Tb1 O4 C16 163.4(4) no
O4 Tb1 O2 C11 10.0(7) no
O2 Tb1 O5 C18 -169.1(4) no
O5 Tb1 O2 C11 150.5(4) no
O2 Tb1 O6 C21 -98.4(4) no
O6 Tb1 O2 C11 -98.0(5) no
O2 Tb1 O7 C23 155.7(5) no
O7 Tb1 O2 C11 -160.8(5) no
O2 Tb1 N1 C1 87.0(4) no
O2 Tb1 N1 C5 -82.1(4) no
N1 Tb1 O2 C11 113.1(5) no
O3 Tb1 O4 C16 -160.0(5) no
O4 Tb1 O3 C13 -138.4(4) no
O3 Tb1 O5 C18 8.8(7) no
O5 Tb1 O3 C13 -156.1(4) no
O3 Tb1 O6 C21 -162.9(4) no
O6 Tb1 O3 C13 145.2(4) no
O3 Tb1 O7 C23 97.6(4) no
O7 Tb1 O3 C13 82.8(5) no
O3 Tb1 N1 C1 134.6(4) no
O3 Tb1 N1 C5 -34.6(5) no
N1 Tb1 O3 C13 -24.5(5) no
O4 Tb1 O5 C18 -9.7(4) no
O5 Tb1 O4 C16 11.8(5) no
O4 Tb1 O6 C21 112.8(4) no
O6 Tb1 O4 C16 -77.1(5) no
O4 Tb1 O7 C23 -17.6(6) no
O7 Tb1 O4 C16 -29.1(6) no
O4 Tb1 N1 C1 -127.1(4) no
O4 Tb1 N1 C5 63.8(4) no
N1 Tb1 O4 C16 73.3(5) no
O5 Tb1 O6 C21 39.9(4) no
O6 Tb1 O5 C18 66.8(5) no
O5 Tb1 O7 C23 -58.5(4) no
O7 Tb1 O5 C18 140.5(5) no
O5 Tb1 N1 C1 -66.0(4) no
O5 Tb1 N1 C5 124.8(4) no
N1 Tb1 O5 C18 -132.3(5) no
O6 Tb1 O7 C23 31.2(4) no
O7 Tb1 O6 C21 -33.1(4) no
O6 Tb1 N1 C1 -24.2(6) no
O6 Tb1 N1 C5 166.7(3) no
N1 Tb1 O6 C21 0.0(6) no
O7 Tb1 N1 C1 7.6(4) no
O7 Tb1 N1 C5 -161.6(4) no
N1 Tb1 O7 C23 -133.1(5) no
O8 Tb2 O9 C37 -64.7(5) no
O9 Tb2 O8 N4 134.0(4) no
O8 Tb2 O10 C35 63.3(5) no
O10 Tb2 O8 N4 60.2(4) no
O8 Tb2 O11 C40 124.6(5) no
O11 Tb2 O8 N4 -141.0(4) no
O8 Tb2 O12 C42 -77.5(5) no
O12 Tb2 O8 N4 -76.3(4) no
O8 Tb2 O13 C45 156.8(3) no
O13 Tb2 O8 N4 -178.4(3) no
O8 Tb2 O14 C47 -153.4(3) no
O14 Tb2 O8 N4 9.2(5) no
O8 Tb2 N3 C25 -179.1(5) no
O8 Tb2 N3 C29 14.5(3) no
N3 Tb2 O8 N4 -15.7(3) no
O9 Tb2 O10 C35 -18.0(4) no
O10 Tb2 O9 C37 16.1(5) no
O9 Tb2 O11 C40 -155.6(5) no
O11 Tb2 O9 C37 -140.3(5) no
O9 Tb2 O12 C42 20.9(7) no
O12 Tb2 O9 C37 -171.2(4) no
O9 Tb2 O13 C45 -155.4(4) no
O13 Tb2 O9 C37 141.3(5) no
O9 Tb2 O14 C47 95.5(4) no
O14 Tb2 O9 C37 79.1(5) no
O9 Tb2 N3 C25 140.2(4) no
O9 Tb2 N3 C29 -26.2(5) no
N3 Tb2 O9 C37 -28.5(6) no
O10 Tb2 O11 C40 162.7(4) no
O11 Tb2 O10 C35 25.8(6) no
O10 Tb2 O12 C42 -169.6(4) no
O12 Tb2 O10 C35 167.4(4) no
O10 Tb2 O13 C45 -93.9(4) no
O13 Tb2 O10 C35 -82.6(5) no
O10 Tb2 O14 C47 155.5(4) no
O14 Tb2 O10 C35 -146.3(5) no
O10 Tb2 N3 C25 95.6(4) no
O10 Tb2 N3 C29 -70.8(4) no
N3 Tb2 O10 C35 128.0(5) no
O11 Tb2 O12 C42 -11.5(5) no
O12 Tb2 O11 C40 8.8(4) no
O11 Tb2 O13 C45 119.9(4) no
O13 Tb2 O11 C40 -76.6(4) no
O11 Tb2 O14 C47 -17.9(5) no
O14 Tb2 O11 C40 -28.6(6) no
O11 Tb2 N3 C25 -121.4(4) no
O11 Tb2 N3 C29 72.2(4) no
N3 Tb2 O11 C40 73.5(5) no
O12 Tb2 O13 C45 46.4(4) no
O13 Tb2 O12 C42 67.5(5) no
O12 Tb2 O14 C47 -55.1(4) no
O14 Tb2 O12 C42 142.8(5) no
O12 Tb2 N3 C25 -58.1(4) no
O12 Tb2 N3 C29 135.5(4) no
N3 Tb2 O12 C42 -130.7(5) no
O13 Tb2 O14 C47 31.2(4) no
O14 Tb2 O13 C45 -28.1(4) no
O13 Tb2 N3 C25 -19.4(7) no
O13 Tb2 N3 C29 174.2(3) no
N3 Tb2 O13 C45 8.9(7) no
O14 Tb2 N3 C25 16.2(4) no
O14 Tb2 N3 C29 -150.3(4) no
N3 Tb2 O14 C47 -131.3(4) no
Tb1 O1 N2 C5 3.8(7) no
Tb1 O1 N2 C6 -173.2(3) no
Tb1 O2 C11 C10 -154.2(4) no
Tb1 O2 C11 C12 26.0(12) no
Tb1 O3 C13 C12 -13.1(10) no
Tb1 O3 C13 C14 165.7(3) no
Tb1 O4 C16 C15 170.0(4) no
Tb1 O4 C16 C17 -10.8(12) no
Tb1 O5 C18 C17 6.4(12) no
Tb1 O5 C18 C19 -174.8(4) no
Tb1 O6 C21 C20 -155.6(4) no
Tb1 O6 C21 C22 26.0(10) no
Tb1 O7 C23 C22 -22.8(10) no
Tb1 O7 C23 C24 161.1(4) no
Tb2 O8 N4 C29 15.8(7) no
Tb2 O8 N4 C30 -161.2(3) no
Tb2 O9 C37 C36 -10.6(12) no
Tb2 O9 C37 C38 171.3(4) no
Tb2 O10 C35 C34 -167.3(4) no
Tb2 O10 C35 C36 14.3(11) no
Tb2 O11 C40 C39 172.1(3) no
Tb2 O11 C40 C41 -5.4(11) no
Tb2 O12 C42 C41 10.8(11) no
Tb2 O12 C42 C43 -168.8(4) no
Tb2 O13 C45 C44 -166.1(3) no
Tb2 O13 C45 C46 18.3(10) no
Tb2 O14 C47 C46 -25.5(10) no
Tb2 O14 C47 C48 157.2(4) no
Tb1 N1 C1 C2 -170.8(4) no
Tb1 N1 C5 N2 -8.8(7) no
Tb1 N1 C5 C4 171.2(4) no
C1 N1 C5 N2 -178.7(5) no
C1 N1 C5 C4 1.2(9) no
C5 N1 C1 C2 -1.3(9) no
O1 N2 C5 N1 3.8(8) no
O1 N2 C5 C4 -176.2(5) no
O1 N2 C6 C7 -122.1(6) no
O1 N2 C6 C8 112.0(6) no
O1 N2 C6 C9 -6.0(7) no
C5 N2 C6 C7 61.2(8) no
C5 N2 C6 C8 -64.7(8) no
C5 N2 C6 C9 177.3(5) no
C6 N2 C5 N1 -179.5(5) no
C6 N2 C5 C4 0.5(10) no
Tb2 N3 C25 C26 -167.9(5) no
Tb2 N3 C29 N4 -12.7(7) no
Tb2 N3 C29 C28 167.9(4) no
C25 N3 C29 N4 179.7(6) no
C25 N3 C29 C28 0.3(9) no
C29 N3 C25 C26 -1.0(10) no
O8 N4 C29 N3 -0.8(8) no
O8 N4 C29 C28 178.6(5) no
O8 N4 C30 C31 115.2(6) no
O8 N4 C30 C32 -120.4(5) no
O8 N4 C30 C33 -4.5(7) no
C29 N4 C30 C31 -61.5(8) no
C29 N4 C30 C32 62.9(8) no
C29 N4 C30 C33 178.9(6) no
C30 N4 C29 N3 175.8(6) no
C30 N4 C29 C28 -4.9(10) no
N1 C1 C2 C3 1.5(11) no
C1 C2 C3 C4 -1.4(10) no
C2 C3 C4 C5 1.4(10) no
C3 C4 C5 N1 -1.3(10) no
C3 C4 C5 N2 178.7(6) no
F1 C10 C11 O2 59.4(8) no
F1 C10 C11 C12 -120.8(7) no
F2 C10 C11 O2 179.8(6) no
F2 C10 C11 C12 -0.3(10) no
F3 C10 C11 O2 -58.9(9) no
F3 C10 C11 C12 120.9(7) no
O2 C11 C12 C13 -1.2(12) no
C10 C11 C12 C13 179.0(6) no
C11 C12 C13 O3 -5.1(12) no
C11 C12 C13 C14 176.1(6) no
O3 C13 C14 F4 -64.0(8) no
O3 C13 C14 F5 175.7(6) no
O3 C13 C14 F6 55.4(8) no
C12 C13 C14 F4 114.9(7) no
C12 C13 C14 F5 -5.4(9) no
C12 C13 C14 F6 -125.7(7) no
F7 C15 C16 O4 48.5(9) no
F7 C15 C16 C17 -130.8(7) no
F8 C15 C16 O4 -71.0(8) no
F8 C15 C16 C17 109.8(7) no
F9 C15 C16 O4 170.4(7) no
F9 C15 C16 C17 -8.9(10) no
O4 C16 C17 C18 0.9(12) no
C15 C16 C17 C18 -180.0(6) no
C16 C17 C18 O5 1.4(13) no
C16 C17 C18 C19 -177.2(6) no
O5 C18 C19 F10 -68.6(8) no
O5 C18 C19 F11 48.4(9) no
O5 C18 C19 F12 168.6(7) no
C17 C18 C19 F10 110.3(8) no
C17 C18 C19 F11 -132.8(7) no
C17 C18 C19 F12 -12.5(11) no
F13 C20 C21 O6 -64.7(8) no
F13 C20 C21 C22 113.9(7) no
F14 C20 C21 O6 52.2(8) no
F14 C20 C21 C22 -129.3(6) no
F15 C20 C21 O6 172.0(6) no
F15 C20 C21 C22 -9.4(10) no
O6 C21 C22 C23 2.2(12) no
C20 C21 C22 C23 -176.2(6) no
C21 C22 C23 O7 -3.1(12) no
C21 C22 C23 C24 172.9(6) no
O7 C23 C24 F16 109.1(7) no
O7 C23 C24 F17 -133.3(7) no
O7 C23 C24 F18 -10.1(9) no
C22 C23 C24 F16 -67.3(8) no
C22 C23 C24 F17 50.2(10) no
C22 C23 C24 F18 173.4(6) no
N3 C25 C26 C27 1.1(11) no
C25 C26 C27 C28 -0.6(11) no
C26 C27 C28 C29 0.1(11) no
C27 C28 C29 N3 0.1(10) no
C27 C28 C29 N4 -179.1(6) no
F19 C34 C35 O10 158.8(6) no
F19 C34 C35 C36 -22.6(10) no
F20 C34 C35 O10 40.2(9) no
F20 C34 C35 C36 -141.3(6) no
F21 C34 C35 O10 -77.1(8) no
F21 C34 C35 C36 101.5(8) no
O10 C35 C36 C37 2.1(13) no
C34 C35 C36 C37 -176.3(6) no
C35 C36 C37 O9 -3.8(13) no
C35 C36 C37 C38 174.3(7) no
O9 C37 C38 F22 173.4(6) no
O9 C37 C38 F23 -66.1(8) no
O9 C37 C38 F24 50.8(9) no
C36 C37 C38 F22 -5.0(10) no
C36 C37 C38 F23 115.5(7) no
C36 C37 C38 F24 -127.5(7) no
F25 C39 C40 O11 26.2(9) no
F25 C39 C40 C41 -156.0(6) no
F26 C39 C40 O11 148.1(6) no
F26 C39 C40 C41 -34.1(9) no
F27 C39 C40 O11 -94.6(7) no
F27 C39 C40 C41 83.2(7) no
O11 C40 C41 C42 -1.6(11) no
C39 C40 C41 C42 -179.1(6) no
C40 C41 C42 O12 -1.0(11) no
C40 C41 C42 C43 178.6(6) no
O12 C42 C43 F28 168.8(6) no
O12 C42 C43 F29 48.5(8) no
O12 C42 C43 F30 -70.4(8) no
C41 C42 C43 F28 -10.8(10) no
C41 C42 C43 F29 -131.1(7) no
C41 C42 C43 F30 110.0(7) no
F31 C44 C45 O13 50.0(8) no
F31 C44 C45 C46 -134.0(6) no
F32 C44 C45 O13 171.1(6) no
F32 C44 C45 C46 -13.0(9) no
F33 C44 C45 O13 -68.6(8) no
F33 C44 C45 C46 107.4(7) no
O13 C45 C46 C47 5.6(11) no
C44 C45 C46 C47 -169.8(6) no
C45 C46 C47 O14 -1.5(12) no
C45 C46 C47 C48 175.8(6) no
O14 C47 C48 F34 5.2(9) no
O14 C47 C48 F35 125.9(6) no
O14 C47 C48 F36 -117.1(6) no
C46 C47 C48 F34 -172.4(6) no
C46 C47 C48 F35 -51.7(8) no
C46 C47 C48 F36 65.3(8) no
